data_7017949
loop_
_publ_author_name
'Okrut, Alexander'
'Gazit, Oz'
'Silva, Namal de'
'Nichiporuk, Rita'
'Solovyov, Andrew'
'Katz, Alexander'

_publ_section_title
;
 Stabilization of coordinatively unsaturated Ir(4) clusters with bulky
 ligands: a comparative study of chemical and mechanical effects.
;
_journal_issue 7
_journal_name_full 'Dalton transactions (Cambridge, England : 2003)'
_journal_page_first 2091
_journal_page_last 2099
_journal_paper_doi 10.1039/c1dt11734c
_journal_volume 41
_journal_year 2012
_chemical_formula_sum 'C210 H258 Cl9 Ir4 O21 P3'
_chemical_formula_weight 4298.92
_chemical_name_common AO_050c
_chemical_name_systematic
;
katz16
;
_space_group.centring_type P

_space_group_IT_number 14
_space_group.IT_number 14

_symmetry_cell_setting monoclinic
_symmetry_space_group_name_Hall '-P 2ybc'
_symmetry_space_group_name_H-M 'P 1 21/c 1'
_atom_sites_solution_hydrogens geom
_atom_sites_solution_primary direct
_atom_sites_solution_secondary difmap
_audit_creation_method SHELXL-97
_cell_angle_alpha 90.00
_cell_angle_beta 99.6140(10)
_cell_angle_gamma 90.00
_cell_formula_units_Z 4
_cell_length_a 12.4374(3)
_cell_length_b 77.8314(17)
_cell_length_c 21.2377(5)
_cell_measurement_reflns_used 9023
_cell_measurement_temperature 100(2)
_cell_measurement_theta_max 29.21
_cell_measurement_theta_min 2.20
_cell_volume 20269.8(8)
_computing_cell_refinement 'Bruker SAINT'
_computing_data_collection 'Bruker APEX2'
_computing_data_reduction 'Bruker SAINT'
_computing_molecular_graphics ORTEP-32
_computing_publication_material WinGX
_computing_structure_refinement SHELXL-97
_computing_structure_solution SIR-2008
_diffrn_ambient_temperature 100(2)
_diffrn_detector_area_resol_mean 8.366
_diffrn_measured_fraction_theta_full 0.997
_diffrn_measured_fraction_theta_max 0.996
_diffrn_measurement_device_type 'Bruker APEX-II CCD'
_diffrn_measurement_method 'phi and omega scans'
_diffrn_radiation_monochromator 'QUAZAR multilayer mirrors'
_diffrn_radiation_source 'ImuS sealed tube'
_diffrn_radiation_type MoK\a
_diffrn_radiation_wavelength 0.71073
_diffrn_reflns_av_R_equivalents 0.1232
_diffrn_reflns_av_sigmaI/netI 0.1169
_diffrn_reflns_limit_h_max 14
_diffrn_reflns_limit_h_min -14
_diffrn_reflns_limit_k_max 93
_diffrn_reflns_limit_k_min -93
_diffrn_reflns_limit_l_max 25
_diffrn_reflns_limit_l_min -25
_diffrn_reflns_number 167022
_diffrn_reflns_theta_full 25.00
_diffrn_reflns_theta_max 25.38
_diffrn_reflns_theta_min 1.10
_exptl_absorpt_coefficient_mu 2.822
_exptl_absorpt_correction_T_max 0.8489
_exptl_absorpt_correction_T_min 0.6769
_exptl_absorpt_correction_type multi-scan
_exptl_absorpt_process_details SADABS
_exptl_crystal_colour yellow
_exptl_crystal_density_diffrn 1.409
_exptl_crystal_density_method 'not measured'
_exptl_crystal_description block
_exptl_crystal_F_000 8768
_exptl_crystal_size_max 0.15
_exptl_crystal_size_mid 0.12
_exptl_crystal_size_min 0.06
_refine_diff_density_max 1.423
_refine_diff_density_min -1.758
_refine_diff_density_rms 0.176
_refine_ls_extinction_method none
_refine_ls_goodness_of_fit_ref 1.011
_refine_ls_hydrogen_treatment constr
_refine_ls_matrix_type full
_refine_ls_number_parameters 2212
_refine_ls_number_reflns 37037
_refine_ls_number_restraints 0
_refine_ls_restrained_S_all 1.011
_refine_ls_R_factor_all 0.1090
_refine_ls_R_factor_gt 0.0625
_refine_ls_shift/su_max 0.001
_refine_ls_shift/su_mean 0.000
_refine_ls_structure_factor_coef Fsqd
_refine_ls_weighting_details 'calc w=1/[\s^2^(Fo^2^)+(0.0072P)^2^+140.0778P] where P=(Fo^2^+2Fc^2^)/3'
_refine_ls_weighting_scheme calc
_refine_ls_wR_factor_gt 0.0977
_refine_ls_wR_factor_ref 0.1119
_reflns_number_gt 24728
_reflns_number_total 37037
_reflns_threshold_expression >2sigma(I)
_cod_data_source_file c1dt11734c.txt
_cod_data_source_block katz16
_cod_depositor_comments
;
The following automatic conversions were performed:

'_symmetry_cell_setting' value 'Monoclinic' changed to 'monoclinic'
according to /home/saulius/struct/CIF-dictionaries/cif_core.dic
dictionary named 'cif_core.dic' version 2.4.1 from 2010-06-29.

Automatic conversion script
Id: cif_fix_values 1715 2011-07-08 13:25:40Z adriana 

The following automatic conversions were performed:

'_space_group.centring_type' value 'primitive' was replaced with the
value 'P' as specified in the replacement file
'/home/antanas/src/cod-tools/trunk/data/replacement-values/replacement_values.lst'.

Automatic conversion script
Id: cif_fix_values 5642 2017-10-24 12:04:52Z antanas 
;
_cod_original_sg_symbol_H-M P2(1)/c
_cod_database_code 7017949

loop_
_symmetry_equiv_pos_as_xyz
'x, y, z'
'-x, y+1/2, -z+1/2'
'-x, -y, -z'
'x, -y-1/2, z-1/2'

loop_
_atom_site_label
_atom_site_type_symbol
_atom_site_fract_x
_atom_site_fract_y
_atom_site_fract_z
_atom_site_U_iso_or_equiv
_atom_site_adp_type
_atom_site_occupancy
_atom_site_symmetry_multiplicity
_atom_site_calc_flag
_atom_site_refinement_flags
C1 C 0.8691(7) 0.10575(10) 0.1079(4) 0.022(2) Uani 1 1 d .
C2 C 0.6229(7) 0.10080(10) 0.0806(4) 0.021(2) Uani 1 1 d .
C3 C 0.7630(7) 0.08965(12) 0.2027(5) 0.025(2) Uani 1 1 d .
C4 C 0.7073(7) 0.16702(13) 0.1386(4) 0.023(2) Uani 1 1 d .
C5 C 0.5591(7) 0.13711(11) 0.1220(4) 0.020(2) Uani 1 1 d .
C6 C 0.5668(7) 0.14683(11) 0.2568(4) 0.020(2) Uani 1 1 d .
C7 C 0.7402(7) 0.11838(11) 0.2891(4) 0.021(2) Uani 1 1 d .
C8 C 0.9735(7) 0.11758(11) 0.2511(4) 0.021(2) Uani 1 1 d .
C9 C 0.8896(7) 0.14195(10) 0.1487(4) 0.0175(19) Uani 1 1 d .
C10 C 0.7541(7) 0.16863(11) -0.0053(4) 0.021(2) Uani 1 1 d .
C11 C 0.6979(8) 0.17711(12) -0.0575(5) 0.034(2) Uani 1 1 d .
H11 H 0.6380 0.1717 -0.0835 0.040 Uiso 1 1 calc R
C12 C 0.7275(8) 0.19311(13) -0.0719(5) 0.042(3) Uani 1 1 d .
H12 H 0.6864 0.1989 -0.1073 0.050 Uiso 1 1 calc R
C13 C 0.8169(8) 0.20131(13) -0.0361(5) 0.043(3) Uani 1 1 d .
H13 H 0.8383 0.2124 -0.0478 0.051 Uiso 1 1 calc R
C14 C 0.8736(7) 0.19312(12) 0.0164(5) 0.029(2) Uani 1 1 d .
H14 H 0.9342 0.1985 0.0419 0.034 Uiso 1 1 calc R
C15 C 0.8413(7) 0.17689(11) 0.0316(4) 0.024(2) Uani 1 1 d .
H15 H 0.8797 0.1713 0.0683 0.029 Uiso 1 1 calc R
C16 C 0.8123(4) 0.13357(6) -0.0224(3) 0.020(2) Uani 1 1 d G
C17 C 0.9057(4) 0.14072(5) -0.0395(3) 0.027(2) Uani 1 1 d G
H17 H 0.9225 0.1525 -0.0307 0.033 Uiso 1 1 calc R
C18 C 0.9745(4) 0.13067(7) -0.0695(3) 0.025(2) Uani 1 1 d G
H18 H 1.0384 0.1356 -0.0811 0.030 Uiso 1 1 calc R
C19 C 0.9499(4) 0.11347(7) -0.0823(3) 0.031(2) Uani 1 1 d G
H19 H 0.9970 0.1066 -0.1028 0.037 Uiso 1 1 calc R
C20 C 0.8565(4) 0.10632(5) -0.0653(3) 0.025(2) Uani 1 1 d G
H20 H 0.8397 0.0946 -0.0741 0.030 Uiso 1 1 calc R
C21 C 0.7877(3) 0.11637(7) -0.0353(3) 0.022(2) Uani 1 1 d G
H21 H 0.7238 0.1115 -0.0236 0.026 Uiso 1 1 calc R
C22 C 0.5843(6) 0.14193(11) -0.0264(4) 0.0167(19) Uani 1 1 d .
H22A H 0.5634 0.1305 -0.0123 0.020 Uiso 1 1 calc R
H22B H 0.5334 0.1503 -0.0125 0.020 Uiso 1 1 calc R
C23 C 0.5609(7) 0.12574(11) -0.1234(4) 0.0189(19) Uani 1 1 d .
C24 C 0.6312(6) 0.12249(11) -0.1675(4) 0.019(2) Uani 1 1 d .
C25 C 0.6362(7) 0.10580(11) -0.1907(4) 0.022(2) Uani 1 1 d .
H25 H 0.6843 0.1034 -0.2200 0.027 Uiso 1 1 calc R
C26 C 0.5727(7) 0.09233(11) -0.1723(4) 0.019(2) Uani 1 1 d .
C27 C 0.4975(6) 0.09670(10) -0.1337(4) 0.020(2) Uani 1 1 d .
H27 H 0.4502 0.0880 -0.1227 0.023 Uiso 1 1 calc R
C28 C 0.4885(6) 0.11318(11) -0.1104(4) 0.018(2) Uani 1 1 d .
C29 C 0.5912(8) 0.07385(12) -0.1925(5) 0.034(3) Uani 1 1 d .
C30 C 0.6908(12) 0.06719(17) -0.1460(8) 0.118(7) Uani 1 1 d .
H30A H 0.7510 0.0754 -0.1442 0.177 Uiso 1 1 calc R
H30B H 0.7132 0.0560 -0.1608 0.177 Uiso 1 1 calc R
H30C H 0.6716 0.0659 -0.1033 0.177 Uiso 1 1 calc R
C31 C 0.6184(12) 0.07242(16) -0.2579(6) 0.085(5) Uani 1 1 d .
H31A H 0.6829 0.0794 -0.2608 0.127 Uiso 1 1 calc R
H31B H 0.5567 0.0765 -0.2892 0.127 Uiso 1 1 calc R
H31C H 0.6336 0.0604 -0.2668 0.127 Uiso 1 1 calc R
C32 C 0.4955(9) 0.06258(13) -0.1890(6) 0.057(4) Uani 1 1 d .
H32A H 0.5136 0.0507 -0.1983 0.085 Uiso 1 1 calc R
H32B H 0.4332 0.0664 -0.2203 0.085 Uiso 1 1 calc R
H32C H 0.4768 0.0632 -0.1460 0.085 Uiso 1 1 calc R
C33 C 0.7015(7) 0.13639(11) -0.1909(4) 0.021(2) Uani 1 1 d .
H33A H 0.6887 0.1475 -0.1708 0.025 Uiso 1 1 calc R
H33B H 0.7796 0.1334 -0.1785 0.025 Uiso 1 1 calc R
C34 C 0.6733(7) 0.13796(11) -0.2632(4) 0.019(2) Uani 1 1 d .
C35 C 0.5750(7) 0.14563(10) -0.2906(4) 0.022(2) Uani 1 1 d .
C36 C 0.5401(7) 0.14543(11) -0.3573(4) 0.021(2) Uani 1 1 d .
C37 C 0.6082(8) 0.13760(12) -0.3945(4) 0.029(2) Uani 1 1 d .
H37 H 0.5861 0.1374 -0.4396 0.035 Uiso 1 1 calc R
C38 C 0.7060(8) 0.13010(12) -0.3692(4) 0.027(2) Uani 1 1 d .
C39 C 0.7354(7) 0.13033(12) -0.3032(4) 0.026(2) Uani 1 1 d .
H39 H 0.8018 0.1249 -0.2847 0.031 Uiso 1 1 calc R
C40 C 0.7755(8) 0.11980(13) -0.4113(5) 0.035(3) Uani 1 1 d .
C41 C 0.8930(8) 0.1246(2) -0.3937(6) 0.099(6) Uani 1 1 d .
H41A H 0.9174 0.1225 -0.3481 0.148 Uiso 1 1 calc R
H41B H 0.9019 0.1368 -0.4029 0.148 Uiso 1 1 calc R
H41C H 0.9366 0.1177 -0.4187 0.148 Uiso 1 1 calc R
C42 C 0.7590(14) 0.10104(14) -0.4009(7) 0.108(7) Uani 1 1 d .
H42A H 0.7753 0.0985 -0.3551 0.161 Uiso 1 1 calc R
H42B H 0.8076 0.0944 -0.4234 0.161 Uiso 1 1 calc R
H42C H 0.6831 0.0980 -0.4174 0.161 Uiso 1 1 calc R
C43 C 0.7437(9) 0.12355(19) -0.4814(5) 0.075(5) Uani 1 1 d .
H43A H 0.7536 0.1358 -0.4890 0.112 Uiso 1 1 calc R
H43B H 0.6670 0.1204 -0.4954 0.112 Uiso 1 1 calc R
H43C H 0.7897 0.1168 -0.5055 0.112 Uiso 1 1 calc R
C44 C 0.5189(7) 0.17032(11) -0.2393(4) 0.026(2) Uani 1 1 d .
H44A H 0.5026 0.1769 -0.2797 0.031 Uiso 1 1 calc R
H44B H 0.5947 0.1729 -0.2189 0.031 Uiso 1 1 calc R
C45 C 0.4408(7) 0.17523(12) -0.1955(5) 0.031(2) Uani 1 1 d .
H45A H 0.3666 0.1714 -0.2145 0.037 Uiso 1 1 calc R
H45B H 0.4617 0.1692 -0.1542 0.037 Uiso 1 1 calc R
C46 C 0.4386(9) 0.19420(13) -0.1837(5) 0.046(3) Uani 1 1 d .
H46A H 0.3866 0.1967 -0.1550 0.069 Uiso 1 1 calc R
H46B H 0.4164 0.2002 -0.2243 0.069 Uiso 1 1 calc R
H46C H 0.5115 0.1981 -0.1640 0.069 Uiso 1 1 calc R
C47 C 0.4268(7) 0.15120(11) -0.3850(4) 0.023(2) Uani 1 1 d .
H47A H 0.4203 0.1523 -0.4319 0.028 Uiso 1 1 calc R
H47B H 0.4127 0.1626 -0.3674 0.028 Uiso 1 1 calc R
C48 C 0.3428(7) 0.13843(12) -0.3695(4) 0.023(2) Uani 1 1 d .
C49 C 0.2632(7) 0.14272(12) -0.3339(4) 0.023(2) Uani 1 1 d .
C50 C 0.1958(6) 0.13030(11) -0.3148(4) 0.0197(19) Uani 1 1 d .
C51 C 0.2024(7) 0.11351(11) -0.3388(4) 0.022(2) Uani 1 1 d .
H51 H 0.1529 0.1051 -0.3285 0.026 Uiso 1 1 calc R
C52 C 0.2780(7) 0.10873(12) -0.3767(4) 0.026(2) Uani 1 1 d .
C53 C 0.3483(7) 0.12163(11) -0.3912(4) 0.023(2) Uani 1 1 d .
H53 H 0.4016 0.1188 -0.4167 0.028 Uiso 1 1 calc R
C54 C 0.2826(8) 0.09051(12) -0.3991(5) 0.031(2) Uani 1 1 d .
C55 C 0.2779(11) 0.07805(14) -0.3466(6) 0.068(4) Uani 1 1 d .
H55A H 0.2774 0.0663 -0.3634 0.102 Uiso 1 1 calc R
H55B H 0.2113 0.0800 -0.3285 0.102 Uiso 1 1 calc R
H55C H 0.3417 0.0796 -0.3132 0.102 Uiso 1 1 calc R
C56 C 0.1789(12) 0.08704(15) -0.4504(6) 0.078(5) Uani 1 1 d .
H56A H 0.1797 0.0751 -0.4651 0.117 Uiso 1 1 calc R
H56B H 0.1789 0.0948 -0.4867 0.117 Uiso 1 1 calc R
H56C H 0.1133 0.0890 -0.4315 0.117 Uiso 1 1 calc R
C57 C 0.3805(12) 0.08679(15) -0.4293(8) 0.105(7) Uani 1 1 d .
H57A H 0.3775 0.0749 -0.4442 0.158 Uiso 1 1 calc R
H57B H 0.4468 0.0885 -0.3978 0.158 Uiso 1 1 calc R
H57C H 0.3812 0.0946 -0.4655 0.158 Uiso 1 1 calc R
C58 C 0.1603(7) 0.16852(11) -0.3488(5) 0.031(2) Uani 1 1 d .
H58A H 0.0932 0.1640 -0.3356 0.037 Uiso 1 1 calc R
H58B H 0.1553 0.1667 -0.3954 0.037 Uiso 1 1 calc R
C59 C 0.1724(9) 0.18729(14) -0.3333(6) 0.049(3) Uani 1 1 d .
H59A H 0.1030 0.1932 -0.3501 0.059 Uiso 1 1 calc R
H59B H 0.1859 0.1887 -0.2863 0.059 Uiso 1 1 calc R
C60 C 0.2609(9) 0.19562(14) -0.3594(6) 0.051(3) Uani 1 1 d .
H60A H 0.2661 0.2077 -0.3462 0.077 Uiso 1 1 calc R
H60B H 0.2459 0.1950 -0.4062 0.077 Uiso 1 1 calc R
H60C H 0.3299 0.1898 -0.3435 0.077 Uiso 1 1 calc R
C61 C 0.1236(7) 0.13363(11) -0.2649(4) 0.021(2) Uani 1 1 d .
H61A H 0.1322 0.1457 -0.2502 0.025 Uiso 1 1 calc R
H61B H 0.0463 0.1318 -0.2840 0.025 Uiso 1 1 calc R
C62 C 0.1552(6) 0.12163(10) -0.2090(4) 0.0162(19) Uani 1 1 d .
C63 C 0.2429(6) 0.12557(11) -0.1605(4) 0.019(2) Uani 1 1 d .
C64 C 0.2866(7) 0.11313(11) -0.1172(4) 0.019(2) Uani 1 1 d .
C65 C 0.2368(7) 0.09719(11) -0.1180(4) 0.020(2) Uani 1 1 d .
H65 H 0.2660 0.0889 -0.0872 0.024 Uiso 1 1 calc R
C66 C 0.1439(7) 0.09291(11) -0.1634(4) 0.025(2) Uani 1 1 d .
C67 C 0.1063(6) 0.10551(10) -0.2079(4) 0.0172(19) Uani 1 1 d .
H67 H 0.0442 0.1030 -0.2391 0.021 Uiso 1 1 calc R
C68 C 0.0921(7) 0.07526(12) -0.1642(5) 0.030(2) Uani 1 1 d .
C69 C 0.1737(8) 0.06171(12) -0.1821(5) 0.042(3) Uani 1 1 d .
H69A H 0.1421 0.0502 -0.1810 0.064 Uiso 1 1 calc R
H69B H 0.2419 0.0623 -0.1514 0.064 Uiso 1 1 calc R
H69C H 0.1886 0.0641 -0.2251 0.064 Uiso 1 1 calc R
C70 C -0.0141(8) 0.07410(14) -0.2109(5) 0.052(3) Uani 1 1 d .
H70A H -0.0452 0.0626 -0.2089 0.077 Uiso 1 1 calc R
H70B H -0.0003 0.0763 -0.2542 0.077 Uiso 1 1 calc R
H70C H -0.0656 0.0827 -0.1996 0.077 Uiso 1 1 calc R
C71 C 0.0682(8) 0.07022(12) -0.0967(5) 0.038(3) Uani 1 1 d .
H71A H 0.0358 0.0587 -0.0985 0.057 Uiso 1 1 calc R
H71B H 0.0174 0.0785 -0.0832 0.057 Uiso 1 1 calc R
H71C H 0.1365 0.0702 -0.0660 0.057 Uiso 1 1 calc R
C72 C 0.2550(7) 0.15295(11) -0.1129(5) 0.029(2) Uani 1 1 d .
H72A H 0.3148 0.1610 -0.0970 0.035 Uiso 1 1 calc R
H72B H 0.2400 0.1461 -0.0761 0.035 Uiso 1 1 calc R
C73 C 0.1535(9) 0.16315(13) -0.1399(5) 0.043(3) Uani 1 1 d .
H73A H 0.0928 0.1552 -0.1557 0.051 Uiso 1 1 calc R
H73B H 0.1679 0.1703 -0.1761 0.051 Uiso 1 1 calc R
C74 C 0.1220(11) 0.17464(15) -0.0875(6) 0.074(4) Uani 1 1 d .
H74A H 0.0561 0.1812 -0.1046 0.112 Uiso 1 1 calc R
H74B H 0.1817 0.1826 -0.0726 0.112 Uiso 1 1 calc R
H74C H 0.1079 0.1675 -0.0517 0.112 Uiso 1 1 calc R
C75 C 0.3937(6) 0.11669(11) -0.0737(4) 0.020(2) Uani 1 1 d .
H75A H 0.4007 0.1092 -0.0356 0.024 Uiso 1 1 calc R
H75B H 0.3960 0.1288 -0.0593 0.024 Uiso 1 1 calc R
C76 C 0.4234(6) 0.11587(10) 0.3042(4) 0.0157(19) Uani 1 1 d .
C77 C 0.4932(7) 0.12049(13) 0.3582(5) 0.036(3) Uani 1 1 d .
H77 H 0.5692 0.1214 0.3575 0.043 Uiso 1 1 calc R
C78 C 0.4525(8) 0.12389(17) 0.4144(5) 0.056(4) Uani 1 1 d .
H78 H 0.5013 0.1273 0.4516 0.068 Uiso 1 1 calc R
C79 C 0.3448(7) 0.12240(13) 0.4168(4) 0.033(3) Uani 1 1 d .
H79 H 0.3185 0.1248 0.4554 0.040 Uiso 1 1 calc R
C80 C 0.2740(7) 0.11743(11) 0.3636(4) 0.026(2) Uani 1 1 d .
H80 H 0.1986 0.1162 0.3654 0.032 Uiso 1 1 calc R
C81 C 0.3123(7) 0.11413(10) 0.3064(4) 0.019(2) Uani 1 1 d .
H81 H 0.2631 0.1107 0.2693 0.023 Uiso 1 1 calc R
C82 C 0.3589(7) 0.11675(11) 0.1677(4) 0.020(2) Uani 1 1 d .
C83 C 0.2998(7) 0.13177(14) 0.1713(4) 0.033(3) Uani 1 1 d .
H83 H 0.3172 0.1388 0.2080 0.040 Uiso 1 1 calc R
C84 C 0.2170(8) 0.13678(14) 0.1233(5) 0.038(3) Uani 1 1 d .
H84 H 0.1786 0.1472 0.1259 0.046 Uiso 1 1 calc R
C85 C 0.1919(8) 0.12600(16) 0.0713(5) 0.045(3) Uani 1 1 d .
H85 H 0.1322 0.1288 0.0389 0.054 Uiso 1 1 calc R
C86 C 0.2504(8) 0.11129(14) 0.0647(5) 0.041(3) Uani 1 1 d .
H86 H 0.2329 0.1044 0.0273 0.049 Uiso 1 1 calc R
C87 C 0.3357(7) 0.10645(13) 0.1130(4) 0.030(2) Uani 1 1 d .
H87 H 0.3771 0.0964 0.1088 0.036 Uiso 1 1 calc R
C88 C 0.5013(6) 0.08919(10) 0.2286(4) 0.0168(19) Uani 1 1 d .
H88A H 0.5247 0.0862 0.1877 0.020 Uiso 1 1 calc R
H88B H 0.5623 0.0865 0.2635 0.020 Uiso 1 1 calc R
C89 C 0.3892(7) 0.06562(10) 0.1914(4) 0.0172(19) Uani 1 1 d .
C90 C 0.2872(7) 0.06501(10) 0.1520(4) 0.0168(19) Uani 1 1 d .
C91 C 0.2732(7) 0.05371(11) 0.1001(4) 0.021(2) Uani 1 1 d .
H91 H 0.2045 0.0534 0.0727 0.026 Uiso 1 1 calc R
C92 C 0.3557(7) 0.04296(10) 0.0869(4) 0.021(2) Uani 1 1 d .
C93 C 0.4504(7) 0.04260(10) 0.1316(4) 0.022(2) Uani 1 1 d .
H93 H 0.5053 0.0345 0.1263 0.026 Uiso 1 1 calc R
C94 C 0.4687(7) 0.05351(11) 0.1839(4) 0.020(2) Uani 1 1 d .
C95 C 0.3469(8) 0.03372(11) 0.0219(4) 0.025(2) Uani 1 1 d .
C96 C 0.4101(9) 0.01678(15) 0.0292(5) 0.058(4) Uani 1 1 d .
H96A H 0.3786 0.0092 0.0580 0.087 Uiso 1 1 calc R
H96B H 0.4866 0.0190 0.0469 0.087 Uiso 1 1 calc R
H96C H 0.4054 0.0113 -0.0127 0.087 Uiso 1 1 calc R
C97 C 0.2303(8) 0.02960(15) -0.0083(5) 0.052(3) Uani 1 1 d .
H97A H 0.1881 0.0403 -0.0151 0.077 Uiso 1 1 calc R
H97B H 0.1975 0.0220 0.0200 0.077 Uiso 1 1 calc R
H97C H 0.2301 0.0239 -0.0495 0.077 Uiso 1 1 calc R
C98 C 0.3981(11) 0.04545(16) -0.0230(5) 0.069(4) Uani 1 1 d .
H98A H 0.3601 0.0565 -0.0269 0.104 Uiso 1 1 calc R
H98B H 0.3917 0.0401 -0.0651 0.104 Uiso 1 1 calc R
H98C H 0.4753 0.0473 -0.0055 0.104 Uiso 1 1 calc R
C99 C 0.1901(6) 0.07613(11) 0.1641(4) 0.022(2) Uani 1 1 d .
H99A H 0.2134 0.0837 0.2014 0.027 Uiso 1 1 calc R
H99B H 0.1662 0.0835 0.1265 0.027 Uiso 1 1 calc R
C100 C 0.0955(7) 0.06504(11) 0.1762(4) 0.018(2) Uani 1 1 d .
C101 C 0.0947(6) 0.05624(11) 0.2340(4) 0.019(2) Uani 1 1 d .
C102 C 0.0129(7) 0.04456(11) 0.2398(4) 0.019(2) Uani 1 1 d .
C103 C -0.0692(7) 0.04189(11) 0.1890(4) 0.023(2) Uani 1 1 d .
H103 H -0.1257 0.0340 0.1937 0.028 Uiso 1 1 calc R
C104 C -0.0726(6) 0.05037(11) 0.1303(4) 0.019(2) Uani 1 1 d .
C105 C 0.0106(7) 0.06181(11) 0.1257(4) 0.021(2) Uani 1 1 d .
H105 H 0.0100 0.0677 0.0866 0.025 Uiso 1 1 calc R
C106 C -0.1616(7) 0.04635(11) 0.0725(4) 0.022(2) Uani 1 1 d .
C107 C -0.2515(11) 0.0585(2) 0.0689(8) 0.177(12) Uani 1 1 d .
H10A H -0.2230 0.0702 0.0710 0.265 Uiso 1 1 calc R
H10B H -0.2906 0.0565 0.1047 0.265 Uiso 1 1 calc R
H10C H -0.3016 0.0568 0.0285 0.265 Uiso 1 1 calc R
C108 C -0.2084(16) 0.02920(18) 0.0741(7) 0.155(10) Uani 1 1 d .
H10D H -0.1495 0.0207 0.0828 0.232 Uiso 1 1 calc R
H10E H -0.2537 0.0267 0.0328 0.232 Uiso 1 1 calc R
H10F H -0.2533 0.0287 0.1078 0.232 Uiso 1 1 calc R
C109 C -0.1178(11) 0.0467(3) 0.0124(6) 0.151(10) Uani 1 1 d .
H10G H -0.0656 0.0373 0.0121 0.227 Uiso 1 1 calc R
H10H H -0.0810 0.0577 0.0087 0.227 Uiso 1 1 calc R
H10I H -0.1776 0.0454 -0.0237 0.227 Uiso 1 1 calc R
C110 C 0.1971(8) 0.07410(11) 0.3153(5) 0.030(2) Uani 1 1 d .
H11A H 0.1556 0.0831 0.2885 0.037 Uiso 1 1 calc R
H11B H 0.2755 0.0771 0.3205 0.037 Uiso 1 1 calc R
C111 C 0.1617(8) 0.07376(13) 0.3799(5) 0.040(3) Uani 1 1 d .
H11C H 0.1831 0.0626 0.4006 0.048 Uiso 1 1 calc R
H11D H 0.2010 0.0829 0.4069 0.048 Uiso 1 1 calc R
C112 C 0.0411(8) 0.07626(12) 0.3772(5) 0.040(3) Uani 1 1 d .
H11E H 0.0238 0.0759 0.4205 0.059 Uiso 1 1 calc R
H11F H 0.0014 0.0671 0.3513 0.059 Uiso 1 1 calc R
H11G H 0.0194 0.0874 0.3579 0.059 Uiso 1 1 calc R
C113 C 0.0246(7) 0.03304(11) 0.2990(4) 0.021(2) Uani 1 1 d .
H11H H 0.0435 0.0401 0.3382 0.026 Uiso 1 1 calc R
H11I H -0.0450 0.0270 0.3008 0.026 Uiso 1 1 calc R
C114 C 0.1137(7) 0.02012(11) 0.2950(4) 0.023(2) Uani 1 1 d .
C115 C 0.2098(7) 0.01918(10) 0.3399(4) 0.019(2) Uani 1 1 d .
C116 C 0.2975(7) 0.00876(11) 0.3295(4) 0.025(2) Uani 1 1 d .
C117 C 0.2827(7) -0.00140(11) 0.2743(4) 0.024(2) Uani 1 1 d .
H117 H 0.3404 -0.0088 0.2675 0.029 Uiso 1 1 calc R
C118 C 0.1881(7) -0.00123(11) 0.2289(4) 0.024(2) Uani 1 1 d .
C119 C 0.1042(7) 0.00975(10) 0.2412(4) 0.023(2) Uani 1 1 d .
H119 H 0.0382 0.0101 0.2114 0.028 Uiso 1 1 calc R
C120 C 0.1749(8) -0.01182(12) 0.1679(5) 0.033(2) Uani 1 1 d .
C121 C 0.1195(11) -0.02832(16) 0.1784(6) 0.079(5) Uani 1 1 d .
H12A H 0.1594 -0.0341 0.2162 0.118 Uiso 1 1 calc R
H12B H 0.1178 -0.0357 0.1410 0.118 Uiso 1 1 calc R
H12C H 0.0447 -0.0260 0.1849 0.118 Uiso 1 1 calc R
C122 C 0.2857(10) -0.01648(18) 0.1510(6) 0.088(6) Uani 1 1 d .
H12D H 0.3279 -0.0230 0.1862 0.133 Uiso 1 1 calc R
H12E H 0.3251 -0.0060 0.1438 0.133 Uiso 1 1 calc R
H12F H 0.2752 -0.0235 0.1121 0.133 Uiso 1 1 calc R
C123 C 0.1118(16) -0.0024(2) 0.1119(6) 0.156(10) Uani 1 1 d .
H12G H 0.1457 0.0088 0.1076 0.234 Uiso 1 1 calc R
H12H H 0.0365 -0.0007 0.1188 0.234 Uiso 1 1 calc R
H12I H 0.1119 -0.0091 0.0729 0.234 Uiso 1 1 calc R
C124 C 0.1770(8) 0.02141(12) 0.4449(4) 0.034(2) Uani 1 1 d .
H12J H 0.2102 0.0100 0.4546 0.040 Uiso 1 1 calc R
H12K H 0.0974 0.0199 0.4316 0.040 Uiso 1 1 calc R
C125 C 0.1996(10) 0.03279(13) 0.5031(5) 0.047(3) Uani 1 1 d .
H12L H 0.1596 0.0283 0.5362 0.057 Uiso 1 1 calc R
H12M H 0.1725 0.0445 0.4917 0.057 Uiso 1 1 calc R
C126 C 0.3225(11) 0.03361(16) 0.5307(5) 0.067(4) Uani 1 1 d .
H12N H 0.3338 0.0410 0.5687 0.100 Uiso 1 1 calc R
H12O H 0.3621 0.0384 0.4985 0.100 Uiso 1 1 calc R
H12P H 0.3495 0.0220 0.5424 0.100 Uiso 1 1 calc R
C127 C 0.4059(7) 0.00908(12) 0.3725(4) 0.023(2) Uani 1 1 d .
H12Q H 0.4212 -0.0023 0.3927 0.028 Uiso 1 1 calc R
H12R H 0.4046 0.0177 0.4069 0.028 Uiso 1 1 calc R
C128 C 0.4947(7) 0.01368(11) 0.3343(4) 0.022(2) Uani 1 1 d .
C129 C 0.5045(7) 0.03008(12) 0.3095(4) 0.023(2) Uani 1 1 d .
C130 C 0.5713(7) 0.03331(10) 0.2652(4) 0.0159(19) Uani 1 1 d .
C131 C 0.6363(6) 0.02002(11) 0.2481(4) 0.0177(19) Uani 1 1 d .
H131 H 0.6843 0.0223 0.2186 0.021 Uiso 1 1 calc R
C132 C 0.6323(7) 0.00357(10) 0.2733(4) 0.0169(19) Uani 1 1 d .
C133 C 0.5615(7) 0.00076(11) 0.3167(4) 0.024(2) Uani 1 1 d .
H133 H 0.5586 -0.0103 0.3349 0.028 Uiso 1 1 calc R
C134 C 0.6988(7) -0.01129(11) 0.2494(4) 0.023(2) Uani 1 1 d .
C135 C 0.7045(8) -0.02707(12) 0.2916(5) 0.038(3) Uani 1 1 d .
H13A H 0.7459 -0.0361 0.2741 0.057 Uiso 1 1 calc R
H13B H 0.6305 -0.0312 0.2930 0.057 Uiso 1 1 calc R
H13C H 0.7407 -0.0241 0.3348 0.057 Uiso 1 1 calc R
C136 C 0.8168(7) -0.00552(13) 0.2459(5) 0.039(3) Uani 1 1 d .
H13D H 0.8573 -0.0152 0.2316 0.059 Uiso 1 1 calc R
H13E H 0.8528 -0.0018 0.2883 0.059 Uiso 1 1 calc R
H13F H 0.8150 0.0040 0.2157 0.059 Uiso 1 1 calc R
C137 C 0.6417(8) -0.01628(13) 0.1830(5) 0.039(3) Uani 1 1 d .
H13G H 0.6805 -0.0259 0.1671 0.059 Uiso 1 1 calc R
H13H H 0.6412 -0.0064 0.1542 0.059 Uiso 1 1 calc R
H13I H 0.5665 -0.0197 0.1849 0.059 Uiso 1 1 calc R
C138 C 0.4614(9) 0.05059(12) 0.3864(4) 0.035(3) Uani 1 1 d .
H13J H 0.4958 0.0418 0.4169 0.042 Uiso 1 1 calc R
H13K H 0.3929 0.0543 0.4003 0.042 Uiso 1 1 calc R
C139 C 0.5356(10) 0.06554(15) 0.3886(5) 0.054(3) Uani 1 1 d .
H13L H 0.5027 0.0741 0.3568 0.065 Uiso 1 1 calc R
H13M H 0.6054 0.0617 0.3765 0.065 Uiso 1 1 calc R
C140 C 0.5588(12) 0.07399(16) 0.4541(6) 0.077(4) Uani 1 1 d .
H14A H 0.6031 0.0843 0.4520 0.115 Uiso 1 1 calc R
H14B H 0.5984 0.0659 0.4851 0.115 Uiso 1 1 calc R
H14C H 0.4897 0.0772 0.4676 0.115 Uiso 1 1 calc R
C141 C 0.5716(7) 0.05080(11) 0.2335(4) 0.024(2) Uani 1 1 d .
H14D H 0.6367 0.0518 0.2125 0.028 Uiso 1 1 calc R
H14E H 0.5763 0.0599 0.2665 0.028 Uiso 1 1 calc R
C142 C 0.9937(6) 0.14555(11) 0.3776(4) 0.0172(19) Uani 1 1 d .
C143 C 0.9782(7) 0.12965(12) 0.4034(4) 0.027(2) Uani 1 1 d .
H143 H 0.9285 0.1218 0.3801 0.032 Uiso 1 1 calc R
C144 C 1.0345(7) 0.12506(13) 0.4632(4) 0.027(2) Uani 1 1 d .
H144 H 1.0206 0.1142 0.4809 0.033 Uiso 1 1 calc R
C145 C 1.1098(7) 0.13591(13) 0.4969(5) 0.034(3) Uani 1 1 d .
H145 H 1.1488 0.1327 0.5375 0.040 Uiso 1 1 calc R
C146 C 1.1271(7) 0.15154(12) 0.4705(4) 0.027(2) Uani 1 1 d .
H146 H 1.1797 0.1591 0.4931 0.032 Uiso 1 1 calc R
C147 C 1.0700(7) 0.15656(12) 0.4117(4) 0.028(2) Uani 1 1 d .
H147 H 1.0830 0.1675 0.3947 0.034 Uiso 1 1 calc R
C148 C 1.0045(7) 0.16628(11) 0.2663(4) 0.023(2) Uani 1 1 d .
C149 C 1.1131(7) 0.16182(12) 0.2679(5) 0.033(2) Uani 1 1 d .
H149 H 1.1426 0.1518 0.2900 0.039 Uiso 1 1 calc R
C150 C 1.1783(9) 0.17231(13) 0.2363(5) 0.041(3) Uani 1 1 d .
H150 H 1.2536 0.1697 0.2388 0.049 Uiso 1 1 calc R
C151 C 1.1348(9) 0.18621(14) 0.2021(5) 0.046(3) Uani 1 1 d .
H151 H 1.1795 0.1931 0.1801 0.055 Uiso 1 1 calc R
C152 C 1.0275(9) 0.19024(12) 0.1992(5) 0.037(3) Uani 1 1 d .
H152 H 0.9975 0.1998 0.1748 0.044 Uiso 1 1 calc R
C153 C 0.9622(7) 0.18039(11) 0.2316(4) 0.025(2) Uani 1 1 d .
H153 H 0.8877 0.1834 0.2299 0.030 Uiso 1 1 calc R
C154 C 0.8020(6) 0.16440(10) 0.3213(4) 0.020(2) Uani 1 1 d .
H15A H 0.7558 0.1683 0.2814 0.024 Uiso 1 1 calc R
H15B H 0.7566 0.1570 0.3442 0.024 Uiso 1 1 calc R
C155 C 0.7521(7) 0.18429(10) 0.3923(4) 0.0175(19) Uani 1 1 d .
C156 C 0.6579(7) 0.19236(11) 0.3580(4) 0.021(2) Uani 1 1 d .
C157 C 0.5738(7) 0.19604(11) 0.3913(4) 0.022(2) Uani 1 1 d .
H157 H 0.5097 0.2013 0.3689 0.026 Uiso 1 1 calc R
C158 C 0.5786(7) 0.19246(10) 0.4555(4) 0.020(2) Uani 1 1 d .
C159 C 0.6746(7) 0.18561(10) 0.4881(4) 0.020(2) Uani 1 1 d .
H159 H 0.6813 0.1837 0.5327 0.024 Uiso 1 1 calc R
C160 C 0.7621(7) 0.18143(10) 0.4574(4) 0.021(2) Uani 1 1 d .
C161 C 0.4836(8) 0.19683(12) 0.4891(5) 0.031(2) Uani 1 1 d .
C162 C 0.3923(8) 0.18405(14) 0.4685(5) 0.047(3) Uani 1 1 d .
H16A H 0.4193 0.1724 0.4783 0.070 Uiso 1 1 calc R
H16B H 0.3669 0.1851 0.4224 0.070 Uiso 1 1 calc R
H16C H 0.3317 0.1864 0.4914 0.070 Uiso 1 1 calc R
C163 C 0.4436(8) 0.21522(13) 0.4719(5) 0.044(3) Uani 1 1 d .
H16D H 0.5028 0.2234 0.4859 0.066 Uiso 1 1 calc R
H16E H 0.3816 0.2179 0.4933 0.066 Uiso 1 1 calc R
H16F H 0.4209 0.2161 0.4255 0.066 Uiso 1 1 calc R
C164 C 0.5148(8) 0.19590(13) 0.5619(4) 0.036(3) Uani 1 1 d .
H16G H 0.5713 0.2045 0.5765 0.054 Uiso 1 1 calc R
H16H H 0.5426 0.1844 0.5744 0.054 Uiso 1 1 calc R
H16I H 0.4504 0.1983 0.5815 0.054 Uiso 1 1 calc R
C165 C 0.6505(7) 0.19810(10) 0.2889(4) 0.020(2) Uani 1 1 d .
H16J H 0.7215 0.1962 0.2746 0.024 Uiso 1 1 calc R
H16K H 0.5946 0.1912 0.2612 0.024 Uiso 1 1 calc R
C166 C 0.6207(7) 0.21690(10) 0.2836(4) 0.0164(19) Uani 1 1 d .
C167 C 0.6979(7) 0.22954(11) 0.3054(4) 0.019(2) Uani 1 1 d .
C168 C 0.6672(7) 0.24621(11) 0.3155(4) 0.0181(19) Uani 1 1 d .
C169 C 0.5595(7) 0.25085(11) 0.2965(4) 0.022(2) Uani 1 1 d .
H169 H 0.5382 0.2624 0.3023 0.027 Uiso 1 1 calc R
C170 C 0.4807(7) 0.23895(12) 0.2690(4) 0.024(2) Uani 1 1 d .
C171 C 0.5127(7) 0.22195(11) 0.2641(4) 0.021(2) Uani 1 1 d .
H171 H 0.4600 0.2136 0.2470 0.026 Uiso 1 1 calc R
C172 C 0.3592(7) 0.24458(12) 0.2491(5) 0.032(2) Uani 1 1 d .
C173 C 0.3100(13) 0.2458(4) 0.3056(7) 0.221(16) Uani 1 1 d .
H17A H 0.3529 0.2536 0.3363 0.332 Uiso 1 1 calc R
H17B H 0.3080 0.2344 0.3249 0.332 Uiso 1 1 calc R
H17C H 0.2355 0.2502 0.2943 0.332 Uiso 1 1 calc R
C174 C 0.3495(10) 0.26118(18) 0.2159(10) 0.149(10) Uani 1 1 d .
H17D H 0.3838 0.2702 0.2449 0.224 Uiso 1 1 calc R
H17E H 0.2723 0.2639 0.2021 0.224 Uiso 1 1 calc R
H17F H 0.3860 0.2605 0.1785 0.224 Uiso 1 1 calc R
C175 C 0.2966(10) 0.2319(2) 0.2051(9) 0.142(9) Uani 1 1 d .
H17G H 0.3334 0.2300 0.1683 0.213 Uiso 1 1 calc R
H17H H 0.2228 0.2362 0.1903 0.213 Uiso 1 1 calc R
H17I H 0.2924 0.2210 0.2276 0.213 Uiso 1 1 calc R
C176 C 0.8566(7) 0.22227(11) 0.2659(5) 0.028(2) Uani 1 1 d .
H17J H 0.8021 0.2177 0.2306 0.034 Uiso 1 1 calc R
H17K H 0.9154 0.2136 0.2760 0.034 Uiso 1 1 calc R
C177 C 0.9044(10) 0.23867(13) 0.2440(7) 0.063(4) Uani 1 1 d .
H17L H 0.8550 0.2422 0.2047 0.075 Uiso 1 1 calc R
H17M H 0.8966 0.2474 0.2767 0.075 Uiso 1 1 calc R
C178 C 0.9905(12) 0.2402(3) 0.2332(15) 0.33(2) Uani 1 1 d .
H17N H 1.0101 0.2524 0.2345 0.497 Uiso 1 1 calc R
H17O H 0.9939 0.2355 0.1907 0.497 Uiso 1 1 calc R
H17P H 1.0416 0.2339 0.2653 0.497 Uiso 1 1 calc R
C179 C 0.7492(7) 0.25859(11) 0.3518(4) 0.025(2) Uani 1 1 d .
H17Q H 0.8203 0.2573 0.3372 0.030 Uiso 1 1 calc R
H17R H 0.7238 0.2705 0.3428 0.030 Uiso 1 1 calc R
C180 C 0.7632(7) 0.25523(10) 0.4230(4) 0.021(2) Uani 1 1 d .
C181 C 0.8596(7) 0.24923(11) 0.4581(4) 0.023(2) Uani 1 1 d .
C182 C 0.8689(7) 0.24485(10) 0.5223(4) 0.023(2) Uani 1 1 d .
C183 C 0.7810(7) 0.24854(12) 0.5530(4) 0.029(2) Uani 1 1 d .
H183 H 0.7871 0.2460 0.5972 0.035 Uiso 1 1 calc R
C184 C 0.6846(8) 0.25580(12) 0.5215(4) 0.029(2) Uani 1 1 d .
C185 C 0.6773(7) 0.25852(11) 0.4559(4) 0.024(2) Uani 1 1 d .
H185 H 0.6108 0.2628 0.4327 0.028 Uiso 1 1 calc R
C186 C 0.5985(8) 0.26212(13) 0.5599(5) 0.037(3) Uani 1 1 d .
C187 C 0.5817(10) 0.24913(16) 0.6113(5) 0.066(4) Uani 1 1 d .
H18A H 0.6521 0.2464 0.6376 0.099 Uiso 1 1 calc R
H18B H 0.5494 0.2386 0.5910 0.099 Uiso 1 1 calc R
H18C H 0.5327 0.2540 0.6383 0.099 Uiso 1 1 calc R
C188 C 0.6394(9) 0.27918(14) 0.5918(5) 0.056(3) Uani 1 1 d .
H18D H 0.7091 0.2773 0.6201 0.084 Uiso 1 1 calc R
H18E H 0.5857 0.2836 0.6167 0.084 Uiso 1 1 calc R
H18F H 0.6494 0.2876 0.5589 0.084 Uiso 1 1 calc R
C189 C 0.4913(8) 0.26543(14) 0.5173(5) 0.049(3) Uani 1 1 d .
H18G H 0.4367 0.2687 0.5435 0.073 Uiso 1 1 calc R
H18H H 0.4673 0.2550 0.4933 0.073 Uiso 1 1 calc R
H18I H 0.4999 0.2747 0.4875 0.073 Uiso 1 1 calc R
C190 C 1.0211(7) 0.26252(12) 0.4374(5) 0.031(2) Uani 1 1 d .
H19A H 1.0272 0.2669 0.4816 0.038 Uiso 1 1 calc R
H19B H 0.9884 0.2717 0.4078 0.038 Uiso 1 1 calc R
C191 C 1.1327(8) 0.25789(15) 0.4234(7) 0.059(4) Uani 1 1 d .
H19C H 1.1254 0.2524 0.3808 0.071 Uiso 1 1 calc R
H19D H 1.1679 0.2496 0.4556 0.071 Uiso 1 1 calc R
C192 C 1.2034(10) 0.27374(17) 0.4247(7) 0.080(5) Uani 1 1 d .
H19E H 1.2761 0.2705 0.4169 0.120 Uiso 1 1 calc R
H19F H 1.2096 0.2793 0.4666 0.120 Uiso 1 1 calc R
H19G H 1.1703 0.2818 0.3914 0.120 Uiso 1 1 calc R
C193 C 0.9692(8) 0.23616(12) 0.5596(4) 0.031(2) Uani 1 1 d .
H19H H 1.0266 0.2354 0.5326 0.037 Uiso 1 1 calc R
H19I H 0.9979 0.2432 0.5976 0.037 Uiso 1 1 calc R
C194 C 0.9423(7) 0.21828(11) 0.5807(4) 0.023(2) Uani 1 1 d .
C195 C 0.9325(7) 0.20488(12) 0.5367(4) 0.023(2) Uani 1 1 d .
C196 C 0.8978(7) 0.18838(11) 0.5509(4) 0.022(2) Uani 1 1 d .
C197 C 0.8773(7) 0.18566(11) 0.6133(4) 0.023(2) Uani 1 1 d .
H197 H 0.8542 0.1746 0.6245 0.028 Uiso 1 1 calc R
C198 C 0.8897(7) 0.19872(12) 0.6594(4) 0.026(2) Uani 1 1 d .
C199 C 0.9217(8) 0.21479(11) 0.6416(4) 0.029(2) Uani 1 1 d .
H199 H 0.9299 0.2238 0.6722 0.035 Uiso 1 1 calc R
C200 C 0.8593(8) 0.19550(14) 0.7261(5) 0.037(3) Uani 1 1 d .
C201 C 0.7467(8) 0.20313(15) 0.7266(5) 0.051(3) Uani 1 1 d .
H20A H 0.7248 0.2010 0.7682 0.077 Uiso 1 1 calc R
H20B H 0.6939 0.1978 0.6929 0.077 Uiso 1 1 calc R
H20C H 0.7488 0.2155 0.7191 0.077 Uiso 1 1 calc R
C202 C 0.9425(10) 0.20448(15) 0.7768(5) 0.053(3) Uani 1 1 d .
H20D H 1.0153 0.1998 0.7759 0.080 Uiso 1 1 calc R
H20E H 0.9230 0.2026 0.8191 0.080 Uiso 1 1 calc R
H20F H 0.9424 0.2168 0.7679 0.080 Uiso 1 1 calc R
C203 C 0.8572(10) 0.17658(13) 0.7426(5) 0.054(3) Uani 1 1 d .
H20G H 0.9289 0.1715 0.7412 0.082 Uiso 1 1 calc R
H20H H 0.8019 0.1707 0.7117 0.082 Uiso 1 1 calc R
H20I H 0.8395 0.1753 0.7857 0.082 Uiso 1 1 calc R
C204 C 1.0525(7) 0.20517(13) 0.4618(4) 0.032(2) Uani 1 1 d .
H20J H 1.0748 0.1932 0.4733 0.038 Uiso 1 1 calc R
H20K H 1.1056 0.2131 0.4867 0.038 Uiso 1 1 calc R
C205 C 1.0479(8) 0.20809(13) 0.3908(5) 0.036(3) Uani 1 1 d .
H20L H 0.9964 0.1998 0.3669 0.043 Uiso 1 1 calc R
H20M H 1.0196 0.2198 0.3798 0.043 Uiso 1 1 calc R
C206 C 1.1558(8) 0.20619(15) 0.3707(5) 0.049(3) Uani 1 1 d .
H20N H 1.1486 0.2084 0.3247 0.074 Uiso 1 1 calc R
H20O H 1.1831 0.1945 0.3801 0.074 Uiso 1 1 calc R
H20P H 1.2071 0.2145 0.3940 0.074 Uiso 1 1 calc R
C207 C 0.8680(7) 0.17550(11) 0.4983(4) 0.021(2) Uani 1 1 d .
H20Q H 0.8581 0.1640 0.5165 0.026 Uiso 1 1 calc R
H20R H 0.9266 0.1747 0.4721 0.026 Uiso 1 1 calc R
C208 C 0.7650(8) 0.02488(13) 0.4193(5) 0.038(3) Uani 1 1 d .
H208 H 0.7138 0.0231 0.3782 0.046 Uiso 1 1 calc R
C209 C 0.3631(9) 0.17696(16) 0.0751(5) 0.050(3) Uani 1 1 d .
H209 H 0.3403 0.1647 0.0675 0.060 Uiso 1 1 calc R
C210 C 0.1020(10) -0.04159(16) 0.3955(6) 0.063(4) Uani 1 1 d .
H210 H 0.1275 -0.0399 0.4423 0.075 Uiso 1 1 calc R
O1 O 0.9495(5) 0.10374(8) 0.0882(3) 0.0279(15) Uani 1 1 d .
O2 O 0.5533(5) 0.09535(9) 0.0428(3) 0.0325(16) Uani 1 1 d .
O3 O 0.7805(5) 0.07843(8) 0.2378(3) 0.0280(15) Uani 1 1 d .
O4 O 0.6956(5) 0.18127(8) 0.1479(3) 0.0280(15) Uani 1 1 d .
O5 O 0.4757(5) 0.13905(7) 0.0891(3) 0.0230(14) Uani 1 1 d .
O6 O 0.5294(5) 0.15797(8) 0.2807(3) 0.0357(17) Uani 1 1 d .
O7 O 0.7466(4) 0.11092(8) 0.3350(3) 0.0229(14) Uani 1 1 d .
O8 O 1.0538(5) 0.10934(8) 0.2591(3) 0.0333(16) Uani 1 1 d .
O9 O 0.9702(5) 0.14527(7) 0.1311(3) 0.0210(14) Uani 1 1 d .
O10 O 0.5662(4) 0.14193(7) -0.0950(3) 0.0201(13) Uani 1 1 d .
O11 O 0.5064(5) 0.15220(7) -0.2517(3) 0.0238(14) Uani 1 1 d .
O12 O 0.2557(4) 0.15974(7) -0.3145(3) 0.0220(14) Uani 1 1 d .
O13 O 0.2901(5) 0.14159(7) -0.1594(3) 0.0223(14) Uani 1 1 d .
O14 O 0.4092(4) 0.07872(7) 0.2362(3) 0.0177(13) Uani 1 1 d .
O15 O 0.1792(4) 0.05774(7) 0.2838(3) 0.0221(14) Uani 1 1 d .
O16 O 0.2228(5) 0.02941(7) 0.3948(3) 0.0221(14) Uani 1 1 d .
O17 O 0.4360(5) 0.04309(8) 0.3240(3) 0.0279(15) Uani 1 1 d .
O18 O 0.8367(4) 0.17903(7) 0.3602(3) 0.0204(14) Uani 1 1 d .
O19 O 0.8060(5) 0.22478(7) 0.3205(3) 0.0245(14) Uani 1 1 d .
O20 O 0.9537(5) 0.24751(8) 0.4294(3) 0.0278(15) Uani 1 1 d .
O21 O 0.9461(5) 0.20836(8) 0.4747(3) 0.0282(15) Uani 1 1 d .
P1 P 0.72143(17) 0.14676(3) 0.01654(10) 0.0151(5) Uani 1 1 d .
P2 P 0.47495(17) 0.11241(3) 0.22930(10) 0.0143(5) Uani 1 1 d .
P3 P 0.91544(18) 0.15157(3) 0.30070(11) 0.0170(5) Uani 1 1 d .
Ir1 Ir 0.73938(3) 0.108397(4) 0.144007(16) 0.01422(8) Uani 1 1 d .
Ir2 Ir 0.72310(3) 0.143328(4) 0.124744(15) 0.01331(8) Uani 1 1 d .
Ir3 Ir 0.62340(2) 0.128801(4) 0.214890(15) 0.01292(8) Uani 1 1 d .
Ir4 Ir 0.84720(2) 0.129920(4) 0.232473(15) 0.01368(8) Uani 1 1 d .
Cl1 Cl 0.6904(2) 0.02334(4) 0.48258(14) 0.0555(8) Uani 1 1 d .
Cl2 Cl 0.8655(2) 0.00885(4) 0.42645(15) 0.0570(8) Uani 1 1 d .
Cl3 Cl 0.8255(3) 0.04502(4) 0.41733(17) 0.0668(10) Uani 1 1 d .
Cl4 Cl 0.4238(2) 0.17955(4) 0.15410(15) 0.0604(9) Uani 1 1 d .
Cl5 Cl 0.4518(3) 0.18287(4) 0.02186(15) 0.0615(9) Uani 1 1 d .
Cl6 Cl 0.2485(4) 0.19023(10) 0.0606(2) 0.185(3) Uani 1 1 d .
Cl7 Cl -0.0142(4) -0.05424(6) 0.3850(3) 0.142(2) Uani 1 1 d .
Cl8 Cl 0.2059(4) -0.05166(6) 0.3626(2) 0.1103(16) Uani 1 1 d .
Cl9 Cl 0.0732(4) -0.02185(5) 0.3607(2) 0.1000(14) Uani 1 1 d .

loop_
_atom_site_aniso_label
_atom_site_aniso_U_11
_atom_site_aniso_U_22
_atom_site_aniso_U_33
_atom_site_aniso_U_23
_atom_site_aniso_U_13
_atom_site_aniso_U_12
C1 0.033(6) 0.011(5) 0.019(5) 0.000(4) -0.003(4) 0.004(4)
C2 0.025(5) 0.012(5) 0.029(6) -0.001(4) 0.013(4) -0.002(4)
C3 0.013(5) 0.026(5) 0.037(6) -0.010(5) 0.003(4) -0.005(4)
C4 0.017(5) 0.042(6) 0.007(5) 0.010(5) -0.003(3) -0.003(4)
C5 0.021(5) 0.026(5) 0.014(5) 0.008(4) 0.006(4) 0.007(4)
C6 0.018(5) 0.023(5) 0.020(5) 0.003(4) 0.003(4) -0.010(4)
C7 0.020(5) 0.022(5) 0.022(6) -0.010(5) 0.004(4) -0.013(4)
C8 0.024(5) 0.022(5) 0.017(5) -0.017(4) 0.003(4) -0.010(4)
C9 0.038(6) 0.007(4) 0.007(4) -0.005(4) 0.005(4) 0.000(4)
C10 0.025(5) 0.018(5) 0.022(5) 0.001(4) 0.013(4) 0.005(4)
C11 0.040(6) 0.029(6) 0.031(6) 0.004(5) 0.003(5) 0.001(5)
C12 0.038(7) 0.032(6) 0.052(8) 0.021(6) -0.002(5) 0.000(5)
C13 0.045(7) 0.022(6) 0.064(8) 0.012(6) 0.017(6) -0.011(5)
C14 0.027(6) 0.024(5) 0.035(6) 0.002(5) 0.006(4) -0.007(4)
C15 0.035(6) 0.021(5) 0.017(5) 0.004(4) 0.006(4) -0.005(4)
C16 0.013(5) 0.026(5) 0.021(5) 0.008(4) 0.008(4) 0.012(4)
C17 0.028(5) 0.033(6) 0.018(5) -0.005(5) -0.004(4) -0.002(4)
C18 0.023(5) 0.037(6) 0.020(5) 0.000(5) 0.014(4) 0.008(4)
C19 0.029(6) 0.040(6) 0.026(6) -0.001(5) 0.013(4) 0.006(5)
C20 0.034(6) 0.025(5) 0.018(5) -0.004(4) 0.009(4) 0.009(4)
C21 0.019(5) 0.035(6) 0.012(5) 0.000(4) 0.006(4) 0.015(4)
C22 0.017(5) 0.024(5) 0.008(4) 0.000(4) -0.002(3) 0.002(4)
C23 0.026(5) 0.015(5) 0.014(5) 0.001(4) -0.001(4) 0.005(4)
C24 0.018(5) 0.027(5) 0.009(5) 0.002(4) -0.006(3) 0.002(4)
C25 0.017(5) 0.029(5) 0.022(5) 0.002(4) 0.007(4) 0.007(4)
C26 0.017(5) 0.019(5) 0.020(5) -0.004(4) -0.004(4) 0.001(4)
C27 0.015(5) 0.014(5) 0.028(5) 0.004(4) 0.000(4) 0.002(4)
C28 0.014(5) 0.030(5) 0.010(4) 0.003(4) 0.003(3) 0.003(4)
C29 0.031(6) 0.030(6) 0.040(7) -0.007(5) 0.000(5) 0.009(5)
C30 0.119(13) 0.058(10) 0.144(16) -0.055(10) -0.076(12) 0.056(9)
C31 0.120(13) 0.055(9) 0.100(12) -0.044(8) 0.082(10) -0.044(8)
C32 0.058(8) 0.021(6) 0.102(11) -0.014(6) 0.043(7) -0.015(5)
C33 0.025(5) 0.024(5) 0.014(5) -0.005(4) 0.003(4) -0.006(4)
C34 0.020(5) 0.022(5) 0.015(5) 0.002(4) 0.006(4) -0.007(4)
C35 0.033(6) 0.013(5) 0.025(5) -0.005(4) 0.018(4) -0.007(4)
C36 0.022(5) 0.023(5) 0.018(5) 0.006(4) 0.006(4) 0.000(4)
C37 0.041(6) 0.039(6) 0.007(5) -0.001(4) 0.004(4) -0.006(5)
C38 0.039(6) 0.022(5) 0.021(5) 0.001(5) 0.008(4) -0.007(4)
C39 0.014(5) 0.038(6) 0.025(5) -0.009(5) 0.002(4) -0.001(4)
C40 0.035(6) 0.043(7) 0.028(6) -0.005(5) 0.009(5) 0.003(5)
C41 0.025(7) 0.23(2) 0.045(8) -0.054(10) 0.010(6) 0.007(9)
C42 0.199(18) 0.023(7) 0.135(15) -0.013(8) 0.127(14) -0.006(9)
C43 0.046(8) 0.147(14) 0.033(7) -0.025(8) 0.007(6) 0.042(8)
C44 0.027(5) 0.025(5) 0.023(5) 0.003(4) -0.002(4) -0.002(4)
C45 0.033(6) 0.027(6) 0.030(6) -0.010(5) -0.003(4) 0.003(4)
C46 0.051(7) 0.040(7) 0.046(7) -0.020(6) 0.002(6) 0.008(5)
C47 0.027(5) 0.025(5) 0.019(5) 0.005(4) 0.009(4) 0.004(4)
C48 0.022(5) 0.043(6) 0.003(4) 0.000(4) 0.001(4) -0.003(4)
C49 0.028(5) 0.027(5) 0.009(5) -0.005(4) -0.011(4) -0.006(4)
C50 0.020(5) 0.023(5) 0.013(5) -0.004(4) -0.006(3) 0.005(4)
C51 0.022(5) 0.026(5) 0.015(5) 0.003(4) -0.007(4) 0.003(4)
C52 0.023(5) 0.026(5) 0.026(5) 0.004(5) -0.002(4) 0.006(4)
C53 0.032(6) 0.030(6) 0.007(5) -0.002(4) 0.002(4) 0.004(4)
C54 0.044(6) 0.025(6) 0.027(6) 0.003(5) 0.015(5) 0.006(5)
C55 0.116(12) 0.040(7) 0.061(9) 0.005(7) 0.053(8) 0.014(7)
C56 0.137(14) 0.033(7) 0.053(9) -0.021(7) -0.015(9) 0.000(8)
C57 0.130(14) 0.029(7) 0.189(18) -0.014(9) 0.122(13) 0.009(8)
C58 0.029(6) 0.027(6) 0.037(6) -0.006(5) 0.006(4) 0.001(4)
C59 0.043(7) 0.047(7) 0.057(8) -0.003(6) 0.003(6) 0.004(6)
C60 0.044(7) 0.042(7) 0.065(9) 0.003(6) 0.004(6) 0.005(5)
C61 0.019(5) 0.020(5) 0.021(5) 0.000(4) 0.001(4) 0.002(4)
C62 0.008(4) 0.019(5) 0.023(5) -0.005(4) 0.007(4) 0.003(3)
C63 0.016(5) 0.021(5) 0.022(5) -0.005(4) 0.008(4) -0.002(4)
C64 0.015(5) 0.029(5) 0.013(5) -0.004(4) 0.005(3) 0.010(4)
C65 0.025(5) 0.015(5) 0.021(5) 0.000(4) 0.012(4) 0.005(4)
C66 0.020(5) 0.025(5) 0.033(6) -0.006(5) 0.011(4) 0.005(4)
C67 0.017(5) 0.016(5) 0.019(5) -0.008(4) 0.007(4) 0.000(4)
C68 0.030(6) 0.024(5) 0.038(6) -0.006(5) 0.014(5) -0.009(4)
C69 0.048(7) 0.030(6) 0.056(8) -0.009(6) 0.029(6) -0.012(5)
C70 0.048(7) 0.043(7) 0.060(8) -0.006(6) -0.004(6) -0.024(6)
C71 0.034(6) 0.032(6) 0.051(7) 0.004(5) 0.017(5) 0.000(5)
C72 0.035(6) 0.020(5) 0.036(6) -0.010(5) 0.017(5) -0.005(4)
C73 0.058(8) 0.039(7) 0.034(7) 0.004(5) 0.015(5) 0.015(5)
C74 0.096(11) 0.051(8) 0.081(11) -0.031(8) 0.032(9) 0.024(8)
C75 0.015(5) 0.029(5) 0.014(5) -0.008(4) 0.002(4) -0.003(4)
C76 0.010(4) 0.019(5) 0.019(5) -0.004(4) 0.001(3) 0.004(3)
C77 0.018(5) 0.058(7) 0.035(6) -0.008(5) 0.014(4) -0.008(5)
C78 0.014(6) 0.132(12) 0.024(6) -0.009(7) 0.004(4) -0.009(6)
C79 0.026(6) 0.063(8) 0.012(5) -0.001(5) 0.006(4) 0.008(5)
C80 0.018(5) 0.032(5) 0.034(6) -0.011(5) 0.017(4) -0.008(4)
C81 0.022(5) 0.012(4) 0.023(5) -0.007(4) 0.001(4) 0.007(4)
C82 0.019(5) 0.029(5) 0.010(5) 0.007(4) 0.002(3) -0.007(4)
C83 0.012(5) 0.061(8) 0.027(6) 0.000(5) 0.006(4) 0.010(5)
C84 0.025(6) 0.051(7) 0.040(7) 0.019(6) 0.010(5) 0.005(5)
C85 0.020(6) 0.070(9) 0.041(7) 0.012(7) -0.005(5) -0.004(6)
C86 0.050(7) 0.057(8) 0.017(6) 0.003(5) 0.007(5) -0.022(6)
C87 0.024(5) 0.038(6) 0.027(6) 0.013(5) 0.002(4) -0.019(4)
C88 0.016(5) 0.019(5) 0.016(5) 0.000(4) 0.004(3) 0.002(4)
C89 0.026(5) 0.014(5) 0.011(5) -0.007(4) 0.002(4) -0.006(4)
C90 0.027(5) 0.007(4) 0.014(5) 0.007(4) -0.003(4) 0.000(4)
C91 0.019(5) 0.022(5) 0.024(5) -0.001(4) 0.006(4) -0.003(4)
C92 0.030(5) 0.013(5) 0.021(5) 0.011(4) 0.010(4) 0.002(4)
C93 0.026(5) 0.009(4) 0.033(6) -0.004(4) 0.012(4) 0.003(4)
C94 0.018(5) 0.017(5) 0.025(5) 0.007(4) 0.003(4) 0.002(4)
C95 0.039(6) 0.020(5) 0.015(5) -0.006(4) 0.006(4) -0.005(4)
C96 0.067(9) 0.066(9) 0.038(7) -0.024(6) -0.001(6) 0.034(7)
C97 0.035(7) 0.071(9) 0.045(7) -0.026(7) -0.001(5) -0.015(6)
C98 0.108(11) 0.086(10) 0.017(6) -0.007(7) 0.020(7) -0.050(9)
C99 0.019(5) 0.025(5) 0.023(5) -0.001(4) 0.003(4) 0.000(4)
C100 0.020(5) 0.020(5) 0.017(5) -0.003(4) 0.008(4) 0.000(4)
C101 0.011(5) 0.022(5) 0.023(5) -0.003(4) -0.001(4) -0.003(4)
C102 0.021(5) 0.015(5) 0.024(5) 0.003(4) 0.008(4) 0.004(4)
C103 0.022(5) 0.022(5) 0.027(6) 0.002(4) 0.009(4) -0.001(4)
C104 0.011(5) 0.019(5) 0.030(6) -0.004(4) 0.009(4) 0.000(4)
C105 0.022(5) 0.025(5) 0.017(5) -0.006(4) 0.008(4) -0.001(4)
C106 0.017(5) 0.025(5) 0.026(5) -0.004(4) 0.006(4) -0.002(4)
C107 0.081(11) 0.23(2) 0.181(19) -0.184(17) -0.098(12) 0.111(13)
C108 0.26(2) 0.077(12) 0.080(12) 0.042(10) -0.109(14) -0.101(14)
C109 0.073(11) 0.35(3) 0.034(8) -0.029(13) 0.011(7) -0.135(15)
C110 0.032(6) 0.017(5) 0.041(7) -0.006(5) 0.004(5) -0.007(4)
C111 0.059(8) 0.031(6) 0.032(6) 0.000(5) 0.014(5) 0.001(5)
C112 0.053(7) 0.029(6) 0.046(7) -0.008(5) 0.035(6) 0.001(5)
C113 0.018(5) 0.027(5) 0.019(5) -0.003(4) 0.006(4) -0.006(4)
C114 0.031(5) 0.018(5) 0.020(5) 0.004(4) 0.008(4) -0.006(4)
C115 0.019(5) 0.014(5) 0.027(5) 0.012(4) 0.010(4) 0.001(4)
C116 0.031(6) 0.024(5) 0.023(5) 0.002(4) 0.010(4) -0.001(4)
C117 0.026(5) 0.022(5) 0.026(5) 0.002(5) 0.009(4) 0.002(4)
C118 0.036(6) 0.012(5) 0.027(6) 0.004(4) 0.012(4) 0.003(4)
C119 0.028(5) 0.017(5) 0.027(6) 0.004(4) 0.012(4) -0.008(4)
C120 0.047(7) 0.025(5) 0.027(6) -0.007(5) 0.006(5) -0.002(5)
C121 0.103(11) 0.081(10) 0.063(9) -0.051(8) 0.044(8) -0.061(9)
C122 0.061(9) 0.124(13) 0.093(11) -0.086(10) 0.048(8) -0.046(9)
C123 0.30(3) 0.138(16) 0.013(7) -0.017(9) -0.029(11) 0.164(17)
C124 0.045(7) 0.034(6) 0.024(6) 0.005(5) 0.012(5) -0.003(5)
C125 0.100(10) 0.033(6) 0.018(6) 0.008(5) 0.035(6) 0.012(6)
C126 0.108(12) 0.067(9) 0.022(7) -0.003(6) -0.001(7) -0.034(8)
C127 0.022(5) 0.027(5) 0.021(5) -0.002(4) 0.003(4) 0.010(4)
C128 0.014(5) 0.029(5) 0.023(5) -0.002(4) 0.006(4) 0.002(4)
C129 0.023(5) 0.027(5) 0.020(5) 0.003(4) 0.003(4) 0.007(4)
C130 0.021(5) 0.013(4) 0.014(5) 0.004(4) 0.002(4) 0.000(4)
C131 0.009(4) 0.027(5) 0.016(5) 0.003(4) -0.002(3) -0.006(4)
C132 0.022(5) 0.011(4) 0.018(5) -0.005(4) 0.004(4) 0.001(4)
C133 0.029(5) 0.019(5) 0.021(5) 0.000(4) -0.001(4) -0.004(4)
C134 0.025(5) 0.023(5) 0.022(5) -0.010(4) 0.011(4) -0.005(4)
C135 0.042(7) 0.039(6) 0.036(6) 0.007(5) 0.016(5) 0.011(5)
C136 0.026(6) 0.049(7) 0.045(7) -0.004(6) 0.013(5) 0.010(5)
C137 0.047(7) 0.033(6) 0.037(7) -0.013(5) 0.007(5) 0.008(5)
C138 0.062(7) 0.031(6) 0.012(5) -0.004(5) 0.006(5) 0.008(5)
C139 0.074(9) 0.053(8) 0.033(7) -0.005(6) 0.002(6) -0.005(7)
C140 0.137(14) 0.058(9) 0.038(8) -0.011(7) 0.019(8) -0.020(9)
C141 0.026(5) 0.025(5) 0.018(5) -0.002(4) 0.001(4) -0.005(4)
C142 0.009(4) 0.030(5) 0.012(5) -0.013(4) 0.001(3) -0.002(4)
C143 0.026(5) 0.037(6) 0.019(5) -0.002(5) 0.007(4) 0.003(4)
C144 0.018(5) 0.054(7) 0.009(5) 0.002(5) -0.001(4) 0.005(4)
C145 0.027(6) 0.052(7) 0.022(6) 0.009(5) 0.005(4) 0.014(5)
C146 0.029(6) 0.031(6) 0.019(5) -0.019(5) 0.001(4) 0.000(4)
C147 0.020(5) 0.035(6) 0.026(6) -0.010(5) -0.006(4) 0.004(4)
C148 0.035(6) 0.015(5) 0.019(5) -0.006(4) 0.009(4) -0.007(4)
C149 0.028(6) 0.029(6) 0.044(7) -0.005(5) 0.017(5) 0.005(4)
C150 0.037(6) 0.031(6) 0.062(8) -0.013(6) 0.027(6) -0.010(5)
C151 0.059(8) 0.041(7) 0.049(8) -0.012(6) 0.040(6) -0.019(6)
C152 0.061(8) 0.017(5) 0.040(7) -0.002(5) 0.028(6) -0.009(5)
C153 0.029(5) 0.017(5) 0.030(6) -0.010(4) 0.010(4) -0.011(4)
C154 0.018(5) 0.021(5) 0.019(5) -0.002(4) 0.000(4) 0.003(4)
C155 0.028(5) 0.012(4) 0.013(5) -0.009(4) 0.004(4) 0.005(4)
C156 0.028(5) 0.016(5) 0.017(5) -0.007(4) 0.004(4) -0.008(4)
C157 0.023(5) 0.024(5) 0.018(5) 0.000(4) 0.002(4) 0.001(4)
C158 0.022(5) 0.012(5) 0.027(6) -0.002(4) 0.009(4) 0.003(4)
C159 0.030(5) 0.014(5) 0.016(5) 0.003(4) 0.006(4) 0.001(4)
C160 0.031(5) 0.009(4) 0.022(5) -0.002(4) -0.002(4) -0.005(4)
C161 0.033(6) 0.035(6) 0.028(6) -0.002(5) 0.014(4) 0.006(5)
C162 0.026(6) 0.067(8) 0.049(7) 0.026(6) 0.013(5) 0.000(5)
C163 0.035(6) 0.055(7) 0.049(7) 0.002(6) 0.025(5) 0.020(5)
C164 0.034(6) 0.044(7) 0.036(6) 0.006(5) 0.023(5) 0.010(5)
C165 0.018(5) 0.018(5) 0.024(5) -0.007(4) 0.008(4) -0.001(4)
C166 0.025(5) 0.017(5) 0.010(4) -0.004(4) 0.008(4) 0.001(4)
C167 0.024(5) 0.026(5) 0.007(4) -0.001(4) 0.003(4) -0.001(4)
C168 0.028(5) 0.020(5) 0.007(4) -0.005(4) 0.006(4) 0.004(4)
C169 0.038(6) 0.015(5) 0.015(5) 0.002(4) 0.004(4) 0.000(4)
C170 0.022(5) 0.032(6) 0.017(5) -0.006(4) 0.003(4) -0.004(4)
C171 0.021(5) 0.029(5) 0.016(5) -0.001(4) 0.009(4) -0.007(4)
C172 0.027(6) 0.031(6) 0.038(6) 0.016(5) 0.003(5) 0.003(4)
C173 0.064(12) 0.55(5) 0.062(12) 0.06(2) 0.044(10) 0.13(2)
C174 0.027(8) 0.068(11) 0.33(3) 0.085(14) -0.048(12) 0.004(7)
C175 0.040(9) 0.118(15) 0.24(2) -0.093(15) -0.067(11) 0.036(9)
C176 0.025(5) 0.022(5) 0.039(6) 0.001(5) 0.014(4) 0.003(4)
C177 0.053(8) 0.024(6) 0.126(13) 0.020(7) 0.057(8) 0.011(6)
C178 0.027(9) 0.28(3) 0.70(6) 0.42(4) 0.098(19) 0.050(13)
C179 0.033(6) 0.022(5) 0.022(5) 0.000(4) 0.007(4) 0.000(4)
C180 0.033(6) 0.007(4) 0.021(5) 0.001(4) -0.003(4) 0.003(4)
C181 0.027(5) 0.017(5) 0.026(6) -0.012(4) 0.006(4) -0.003(4)
C182 0.034(6) 0.011(5) 0.022(5) -0.002(4) 0.002(4) -0.002(4)
C183 0.034(6) 0.033(6) 0.020(5) -0.001(5) 0.006(4) -0.010(5)
C184 0.039(6) 0.025(5) 0.024(6) -0.004(5) 0.010(5) 0.002(4)
C185 0.027(5) 0.020(5) 0.024(5) -0.006(4) 0.005(4) 0.008(4)
C186 0.045(7) 0.037(6) 0.030(6) -0.007(5) 0.011(5) 0.013(5)
C187 0.080(10) 0.082(10) 0.046(8) 0.020(7) 0.039(7) 0.011(8)
C188 0.064(8) 0.052(8) 0.052(8) -0.034(7) 0.012(6) 0.010(6)
C189 0.049(7) 0.051(7) 0.052(8) -0.011(6) 0.026(6) 0.002(6)
C190 0.034(6) 0.027(6) 0.034(6) 0.003(5) 0.009(5) -0.008(4)
C191 0.029(7) 0.053(8) 0.100(11) -0.008(7) 0.024(7) -0.014(6)
C192 0.051(9) 0.077(10) 0.116(13) -0.006(9) 0.023(8) -0.013(7)
C193 0.042(6) 0.029(6) 0.021(6) -0.004(5) 0.006(4) 0.001(5)
C194 0.024(5) 0.022(5) 0.021(5) 0.002(4) -0.006(4) -0.004(4)
C195 0.020(5) 0.038(6) 0.011(5) 0.004(4) 0.000(4) 0.006(4)
C196 0.028(5) 0.015(5) 0.021(5) 0.004(4) 0.001(4) 0.001(4)
C197 0.026(5) 0.013(5) 0.030(6) 0.004(4) 0.001(4) 0.000(4)
C198 0.026(5) 0.027(5) 0.022(5) -0.003(5) -0.001(4) 0.005(4)
C199 0.048(6) 0.017(5) 0.021(6) -0.003(4) -0.002(5) 0.003(4)
C200 0.046(7) 0.050(7) 0.019(6) 0.004(5) 0.012(5) -0.002(5)
C201 0.047(7) 0.078(9) 0.032(7) 0.000(6) 0.016(5) 0.007(6)
C202 0.083(9) 0.062(8) 0.013(6) -0.002(6) 0.002(6) -0.013(7)
C203 0.104(10) 0.034(7) 0.031(7) 0.009(6) 0.027(7) 0.014(7)
C204 0.032(6) 0.041(6) 0.024(6) -0.010(5) 0.008(4) -0.008(5)
C205 0.035(6) 0.039(6) 0.032(6) -0.008(5) 0.000(5) 0.002(5)
C206 0.046(7) 0.069(9) 0.031(7) -0.009(6) 0.004(5) -0.008(6)
C207 0.032(5) 0.020(5) 0.014(5) 0.000(4) 0.008(4) 0.002(4)
C208 0.033(6) 0.044(7) 0.037(7) 0.000(5) 0.003(5) -0.002(5)
C209 0.048(7) 0.069(9) 0.030(7) -0.015(6) 0.002(5) 0.007(6)
C210 0.072(9) 0.067(9) 0.051(8) -0.007(7) 0.015(7) -0.008(7)
O1 0.024(4) 0.032(4) 0.030(4) -0.007(3) 0.011(3) 0.003(3)
O2 0.022(4) 0.047(4) 0.025(4) -0.010(3) -0.005(3) -0.004(3)
O3 0.028(4) 0.017(4) 0.036(4) 0.004(3) -0.001(3) 0.004(3)
O4 0.042(4) 0.015(4) 0.025(4) -0.004(3) 0.003(3) 0.005(3)
O5 0.020(4) 0.026(4) 0.024(4) 0.017(3) 0.009(3) 0.006(3)
O6 0.025(4) 0.036(4) 0.050(5) -0.017(4) 0.015(3) 0.006(3)
O7 0.010(3) 0.038(4) 0.019(4) 0.001(3) -0.002(3) -0.002(3)
O8 0.021(4) 0.032(4) 0.046(4) -0.005(3) 0.003(3) 0.011(3)
O9 0.018(3) 0.024(4) 0.021(3) 0.001(3) 0.005(3) -0.001(3)
O10 0.026(3) 0.021(3) 0.013(3) 0.006(3) 0.001(2) 0.005(3)
O11 0.031(4) 0.025(4) 0.016(3) 0.000(3) 0.004(3) 0.003(3)
O12 0.022(3) 0.020(3) 0.021(4) -0.002(3) -0.007(3) 0.011(3)
O13 0.030(4) 0.015(3) 0.023(4) 0.004(3) 0.009(3) 0.002(3)
O14 0.018(3) 0.014(3) 0.023(3) -0.003(3) 0.008(3) -0.004(2)
O15 0.024(3) 0.015(3) 0.026(4) -0.001(3) 0.000(3) -0.003(3)
O16 0.031(4) 0.021(3) 0.016(3) 0.003(3) 0.008(3) 0.004(3)
O17 0.038(4) 0.026(4) 0.021(4) -0.001(3) 0.008(3) 0.012(3)
O18 0.023(3) 0.015(3) 0.023(4) -0.005(3) 0.004(3) 0.000(3)
O19 0.021(3) 0.026(4) 0.024(4) 0.001(3) -0.002(3) 0.005(3)
O20 0.023(4) 0.031(4) 0.031(4) -0.003(3) 0.008(3) 0.002(3)
O21 0.030(4) 0.035(4) 0.019(4) 0.001(3) 0.004(3) -0.001(3)
P1 0.0178(12) 0.0153(12) 0.0122(12) 0.0008(10) 0.0027(9) 0.0005(9)
P2 0.0144(11) 0.0152(12) 0.0134(12) 0.0002(10) 0.0026(9) 0.0000(9)
P3 0.0182(12) 0.0158(12) 0.0169(13) -0.0047(10) 0.0029(9) -0.0006(9)
Ir1 0.01441(17) 0.01420(17) 0.01399(18) -0.00162(15) 0.00224(13) 0.00072(14)
Ir2 0.01338(17) 0.01415(17) 0.01271(17) -0.00012(15) 0.00311(12) 0.00019(13)
Ir3 0.01275(17) 0.01385(17) 0.01235(17) -0.00001(15) 0.00267(12) 0.00033(13)
Ir4 0.01329(17) 0.01466(18) 0.01286(18) -0.00084(15) 0.00146(12) 0.00096(13)
Cl1 0.0484(18) 0.079(2) 0.0408(18) 0.0035(16) 0.0125(14) 0.0076(16)
Cl2 0.0489(18) 0.059(2) 0.066(2) 0.0131(17) 0.0170(15) 0.0092(15)
Cl3 0.075(2) 0.0436(19) 0.086(3) -0.0028(18) 0.0267(19) -0.0130(16)
Cl4 0.0459(18) 0.088(3) 0.0467(19) -0.0085(18) 0.0048(14) 0.0008(16)
Cl5 0.085(2) 0.0492(19) 0.058(2) -0.0068(16) 0.0345(18) -0.0013(17)
Cl6 0.132(4) 0.374(9) 0.048(3) 0.016(4) 0.013(3) 0.168(5)
Cl7 0.155(5) 0.125(4) 0.170(5) -0.070(4) 0.099(4) -0.081(4)
Cl8 0.086(3) 0.124(4) 0.120(4) -0.018(3) 0.014(3) 0.038(3)
Cl9 0.122(4) 0.078(3) 0.103(3) 0.027(3) 0.026(3) 0.012(3)

loop_
_atom_type_symbol
_atom_type_description
_atom_type_scat_dispersion_real
_atom_type_scat_dispersion_imag
_atom_type_scat_source
C C 0.0033 0.0016 'International Tables Vol C Tables 4.2.6.8 and 6.1.1.4'
H H 0.0000 0.0000 'International Tables Vol C Tables 4.2.6.8 and 6.1.1.4'
O O 0.0106 0.0060 'International Tables Vol C Tables 4.2.6.8 and 6.1.1.4'
P P 0.1023 0.0942 'International Tables Vol C Tables 4.2.6.8 and 6.1.1.4'
Ir Ir -1.4442 7.9887 'International Tables Vol C Tables 4.2.6.8 and 6.1.1.4'
Cl Cl 0.1484 0.1585 'International Tables Vol C Tables 4.2.6.8 and 6.1.1.4'

loop_
_geom_angle_atom_site_label_1
_geom_angle_atom_site_label_2
_geom_angle_atom_site_label_3
_geom_angle
O1 C1 Ir1 177.2(8)
O2 C2 Ir1 176.7(8)
O3 C3 Ir1 177.9(8)
O4 C4 Ir2 178.1(8)
O5 C5 Ir2 139.3(7)
O5 C5 Ir3 140.1(7)
Ir2 C5 Ir3 80.1(3)
O6 C6 Ir3 177.7(8)
O7 C7 Ir3 141.5(7)
O7 C7 Ir4 138.0(7)
Ir3 C7 Ir4 80.5(3)
O8 C8 Ir4 175.8(7)
O9 C9 Ir2 143.4(7)
O9 C9 Ir4 135.2(7)
Ir2 C9 Ir4 81.4(3)
C11 C10 C15 118.5(8)
C11 C10 P1 123.1(7)
C15 C10 P1 118.3(7)
C12 C11 C10 120.3(10)
C12 C11 H11 119.9
C10 C11 H11 119.9
C11 C12 C13 121.5(10)
C11 C12 H12 119.2
C13 C12 H12 119.2
C14 C13 C12 119.1(9)
C14 C13 H13 120.5
C12 C13 H13 120.5
C13 C14 C15 119.0(9)
C13 C14 H14 120.5
C15 C14 H14 120.5
C14 C15 C10 121.5(9)
C14 C15 H15 119.2
C10 C15 H15 119.2
C17 C16 C21 120.0
C17 C16 P1 120.1(3)
C21 C16 P1 119.9(3)
C18 C17 C16 120.0
C18 C17 H17 120.0
C16 C17 H17 120.0
C17 C18 C19 120.0
C17 C18 H18 120.0
C19 C18 H18 120.0
C18 C19 C20 120.0
C18 C19 H19 120.0
C20 C19 H19 120.0
C21 C20 C19 120.0
C21 C20 H20 120.0
C19 C20 H20 120.0
C20 C21 C16 120.0
C20 C21 H21 120.0
C16 C21 H21 120.0
O10 C22 P1 118.7(5)
O10 C22 H22A 107.7
P1 C22 H22A 107.7
O10 C22 H22B 107.7
P1 C22 H22B 107.7
H22A C22 H22B 107.1
C28 C23 O10 122.5(7)
C28 C23 C24 120.1(8)
O10 C23 C24 117.4(7)
C25 C24 C23 118.2(8)
C25 C24 C33 118.9(8)
C23 C24 C33 122.9(8)
C24 C25 C26 122.4(8)
C24 C25 H25 118.8
C26 C25 H25 118.8
C27 C26 C25 116.6(8)
C27 C26 C29 123.0(8)
C25 C26 C29 120.4(8)
C26 C27 C28 122.8(8)
C26 C27 H27 118.6
C28 C27 H27 118.6
C27 C28 C23 119.2(8)
C27 C28 C75 117.3(7)
C23 C28 C75 123.5(8)
C31 C29 C32 108.2(9)
C31 C29 C26 113.6(9)
C32 C29 C26 112.4(8)
C31 C29 C30 106.8(11)
C32 C29 C30 109.5(11)
C26 C29 C30 106.2(8)
C29 C30 H30A 109.5
C29 C30 H30B 109.5
H30A C30 H30B 109.5
C29 C30 H30C 109.5
H30A C30 H30C 109.5
H30B C30 H30C 109.5
C29 C31 H31A 109.5
C29 C31 H31B 109.5
H31A C31 H31B 109.5
C29 C31 H31C 109.5
H31A C31 H31C 109.5
H31B C31 H31C 109.5
C29 C32 H32A 109.5
C29 C32 H32B 109.5
H32A C32 H32B 109.5
C29 C32 H32C 109.5
H32A C32 H32C 109.5
H32B C32 H32C 109.5
C34 C33 C24 109.7(7)
C34 C33 H33A 109.7
C24 C33 H33A 109.7
C34 C33 H33B 109.7
C24 C33 H33B 109.7
H33A C33 H33B 108.2
C39 C34 C35 118.1(8)
C39 C34 C33 121.9(8)
C35 C34 C33 119.6(7)
O11 C35 C34 119.6(8)
O11 C35 C36 119.1(8)
C34 C35 C36 121.0(8)
C37 C36 C35 117.4(8)
C37 C36 C47 121.9(8)
C35 C36 C47 120.1(8)
C38 C37 C36 123.1(8)
C38 C37 H37 118.4
C36 C37 H37 118.4
C37 C38 C39 117.1(8)
C37 C38 C40 122.2(8)
C39 C38 C40 120.4(8)
C34 C39 C38 123.3(8)
C34 C39 H39 118.4
C38 C39 H39 118.4
C41 C40 C42 111.2(12)
C41 C40 C43 106.4(9)
C42 C40 C43 108.3(11)
C41 C40 C38 109.8(9)
C42 C40 C38 108.3(8)
C43 C40 C38 112.8(8)
C40 C41 H41A 109.5
C40 C41 H41B 109.5
H41A C41 H41B 109.5
C40 C41 H41C 109.5
H41A C41 H41C 109.5
H41B C41 H41C 109.5
C40 C42 H42A 109.5
C40 C42 H42B 109.5
H42A C42 H42B 109.5
C40 C42 H42C 109.5
H42A C42 H42C 109.5
H42B C42 H42C 109.5
C40 C43 H43A 109.5
C40 C43 H43B 109.5
H43A C43 H43B 109.5
C40 C43 H43C 109.5
H43A C43 H43C 109.5
H43B C43 H43C 109.5
O11 C44 C45 107.6(7)
O11 C44 H44A 110.2
C45 C44 H44A 110.2
O11 C44 H44B 110.2
C45 C44 H44B 110.2
H44A C44 H44B 108.5
C46 C45 C44 112.7(8)
C46 C45 H45A 109.1
C44 C45 H45A 109.1
C46 C45 H45B 109.1
C44 C45 H45B 109.1
H45A C45 H45B 107.8
C45 C46 H46A 109.5
C45 C46 H46B 109.5
H46A C46 H46B 109.5
C45 C46 H46C 109.5
H46A C46 H46C 109.5
H46B C46 H46C 109.5
C36 C47 C48 110.7(7)
C36 C47 H47A 109.5
C48 C47 H47A 109.5
C36 C47 H47B 109.5
C48 C47 H47B 109.5
H47A C47 H47B 108.1
C49 C48 C53 119.1(8)
C49 C48 C47 122.8(8)
C53 C48 C47 118.0(8)
C48 C49 C50 121.0(8)
C48 C49 O12 118.7(8)
C50 C49 O12 120.2(8)
C49 C50 C51 117.8(8)
C49 C50 C61 122.8(8)
C51 C50 C61 119.2(8)
C52 C51 C50 123.0(9)
C52 C51 H51 118.5
C50 C51 H51 118.5
C51 C52 C53 116.3(8)
C51 C52 C54 120.2(8)
C53 C52 C54 123.5(8)
C48 C53 C52 122.4(8)
C48 C53 H53 118.8
C52 C53 H53 118.8
C55 C54 C57 109.4(10)
C55 C54 C52 111.8(8)
C57 C54 C52 113.3(9)
C55 C54 C56 106.2(10)
C57 C54 C56 107.6(10)
C52 C54 C56 108.2(8)
C54 C55 H55A 109.5
C54 C55 H55B 109.5
H55A C55 H55B 109.5
C54 C55 H55C 109.5
H55A C55 H55C 109.5
H55B C55 H55C 109.5
C54 C56 H56A 109.5
C54 C56 H56B 109.5
H56A C56 H56B 109.5
C54 C56 H56C 109.5
H56A C56 H56C 109.5
H56B C56 H56C 109.5
C54 C57 H57A 109.5
C54 C57 H57B 109.5
H57A C57 H57B 109.5
C54 C57 H57C 109.5
H57A C57 H57C 109.5
H57B C57 H57C 109.5
O12 C58 C59 107.7(8)
O12 C58 H58A 110.2
C59 C58 H58A 110.2
O12 C58 H58B 110.2
C59 C58 H58B 110.2
H58A C58 H58B 108.5
C60 C59 C58 113.7(9)
C60 C59 H59A 108.8
C58 C59 H59A 108.8
C60 C59 H59B 108.8
C58 C59 H59B 108.8
H59A C59 H59B 107.7
C59 C60 H60A 109.5
C59 C60 H60B 109.5
H60A C60 H60B 109.5
C59 C60 H60C 109.5
H60A C60 H60C 109.5
H60B C60 H60C 109.5
C62 C61 C50 109.6(7)
C62 C61 H61A 109.8
C50 C61 H61A 109.8
C62 C61 H61B 109.8
C50 C61 H61B 109.8
H61A C61 H61B 108.2
C67 C62 C63 118.1(8)
C67 C62 C61 120.8(8)
C63 C62 C61 120.7(7)
O13 C63 C64 120.2(8)
O13 C63 C62 119.2(8)
C64 C63 C62 120.4(8)
C63 C64 C65 119.5(8)
C63 C64 C75 119.0(8)
C65 C64 C75 121.2(8)
C64 C65 C66 122.2(8)
C64 C65 H65 118.9
C66 C65 H65 118.9
C67 C66 C65 116.2(8)
C67 C66 C68 122.6(8)
C65 C66 C68 121.2(8)
C66 C67 C62 123.3(8)
C66 C67 H67 118.4
C62 C67 H67 118.4
C66 C68 C70 112.5(8)
C66 C68 C69 108.9(7)
C70 C68 C69 109.4(8)
C66 C68 C71 111.3(8)
C70 C68 C71 107.9(8)
C69 C68 C71 106.7(8)
C68 C69 H69A 109.5
C68 C69 H69B 109.5
H69A C69 H69B 109.5
C68 C69 H69C 109.5
H69A C69 H69C 109.5
H69B C69 H69C 109.5
C68 C70 H70A 109.5
C68 C70 H70B 109.5
H70A C70 H70B 109.5
C68 C70 H70C 109.5
H70A C70 H70C 109.5
H70B C70 H70C 109.5
C68 C71 H71A 109.5
C68 C71 H71B 109.5
H71A C71 H71B 109.5
C68 C71 H71C 109.5
H71A C71 H71C 109.5
H71B C71 H71C 109.5
O13 C72 C73 112.9(8)
O13 C72 H72A 109.0
C73 C72 H72A 109.0
O13 C72 H72B 109.0
C73 C72 H72B 109.0
H72A C72 H72B 107.8
C72 C73 C74 109.2(9)
C72 C73 H73A 109.8
C74 C73 H73A 109.8
C72 C73 H73B 109.8
C74 C73 H73B 109.8
H73A C73 H73B 108.3
C73 C74 H74A 109.5
C73 C74 H74B 109.5
H74A C74 H74B 109.5
C73 C74 H74C 109.5
H74A C74 H74C 109.5
H74B C74 H74C 109.5
C64 C75 C28 109.2(7)
C64 C75 H75A 109.8
C28 C75 H75A 109.8
C64 C75 H75B 109.8
C28 C75 H75B 109.8
H75A C75 H75B 108.3
C77 C76 C81 119.5(8)
C77 C76 P2 120.1(6)
C81 C76 P2 120.4(6)
C76 C77 C78 119.8(9)
C76 C77 H77 120.1
C78 C77 H77 120.1
C79 C78 C77 121.2(9)
C79 C78 H78 119.4
C77 C78 H78 119.4
C78 C79 C80 119.8(9)
C78 C79 H79 120.1
C80 C79 H79 120.1
C79 C80 C81 120.2(8)
C79 C80 H80 119.9
C81 C80 H80 119.9
C76 C81 C80 119.5(8)
C76 C81 H81 120.3
C80 C81 H81 120.3
C83 C82 C87 119.3(8)
C83 C82 P2 118.9(7)
C87 C82 P2 121.4(7)
C84 C83 C82 122.3(10)
C84 C83 H83 118.9
C82 C83 H83 118.9
C83 C84 C85 117.4(10)
C83 C84 H84 121.3
C85 C84 H84 121.3
C86 C85 C84 122.3(10)
C86 C85 H85 118.8
C84 C85 H85 118.8
C85 C86 C87 119.9(10)
C85 C86 H86 120.1
C87 C86 H86 120.1
C86 C87 C82 118.7(10)
C86 C87 H87 120.7
C82 C87 H87 120.7
O14 C88 P2 114.2(5)
O14 C88 H88A 108.7
P2 C88 H88A 108.7
O14 C88 H88B 108.7
P2 C88 H88B 108.7
H88A C88 H88B 107.6
O14 C89 C94 121.7(7)
O14 C89 C90 118.3(7)
C94 C89 C90 119.9(8)
C89 C90 C91 118.3(8)
C89 C90 C99 122.7(7)
C91 C90 C99 119.1(7)
C92 C91 C90 122.6(8)
C92 C91 H91 118.7
C90 C91 H91 118.7
C93 C92 C91 116.6(8)
C93 C92 C95 121.9(8)
C91 C92 C95 121.1(8)
C92 C93 C94 123.0(8)
C92 C93 H93 118.5
C94 C93 H93 118.5
C93 C94 C89 118.7(8)
C93 C94 C141 118.3(8)
C89 C94 C141 122.8(8)
C97 C95 C96 107.4(8)
C97 C95 C98 109.2(9)
C96 C95 C98 108.5(9)
C97 C95 C92 113.4(8)
C96 C95 C92 110.7(8)
C98 C95 C92 107.7(7)
C95 C96 H96A 109.5
C95 C96 H96B 109.5
H96A C96 H96B 109.5
C95 C96 H96C 109.5
H96A C96 H96C 109.5
H96B C96 H96C 109.5
C95 C97 H97A 109.5
C95 C97 H97B 109.5
H97A C97 H97B 109.5
C95 C97 H97C 109.5
H97A C97 H97C 109.5
H97B C97 H97C 109.5
C95 C98 H98A 109.5
C95 C98 H98B 109.5
H98A C98 H98B 109.5
C95 C98 H98C 109.5
H98A C98 H98C 109.5
H98B C98 H98C 109.5
C100 C99 C90 111.1(7)
C100 C99 H99A 109.4
C90 C99 H99A 109.4
C100 C99 H99B 109.4
C90 C99 H99B 109.4
H99A C99 H99B 108.0
C105 C100 C101 117.9(8)
C105 C100 C99 118.7(8)
C101 C100 C99 123.0(8)
O15 C101 C102 118.0(8)
O15 C101 C100 121.2(7)
C102 C101 C100 120.6(8)
C103 C102 C101 119.4(8)
C103 C102 C113 120.9(8)
C101 C102 C113 119.1(8)
C102 C103 C104 122.3(8)
C102 C103 H103 118.8
C104 C103 H103 118.8
C105 C104 C103 116.9(8)
C105 C104 C106 121.5(8)
C103 C104 C106 121.5(7)
C104 C105 C100 122.8(8)
C104 C105 H105 118.6
C100 C105 H105 118.6
C107 C106 C108 106.7(13)
C107 C106 C109 109.5(13)
C108 C106 C109 104.2(12)
C107 C106 C104 110.8(8)
C108 C106 C104 113.8(9)
C109 C106 C104 111.5(8)
C106 C107 H10A 109.5
C106 C107 H10B 109.5
H10A C107 H10B 109.5
C106 C107 H10C 109.5
H10A C107 H10C 109.5
H10B C107 H10C 109.5
C106 C108 H10D 109.5
C106 C108 H10E 109.5
H10D C108 H10E 109.5
C106 C108 H10F 109.5
H10D C108 H10F 109.5
H10E C108 H10F 109.5
C106 C109 H10G 109.5
C106 C109 H10H 109.5
H10G C109 H10H 109.5
C106 C109 H10I 109.5
H10G C109 H10I 109.5
H10H C109 H10I 109.5
O15 C110 C111 111.2(7)
O15 C110 H11A 109.4
C111 C110 H11A 109.4
O15 C110 H11B 109.4
C111 C110 H11B 109.4
H11A C110 H11B 108.0
C112 C111 C110 113.7(9)
C112 C111 H11C 108.8
C110 C111 H11C 108.8
C112 C111 H11D 108.8
C110 C111 H11D 108.8
H11C C111 H11D 107.7
C111 C112 H11E 109.5
C111 C112 H11F 109.5
H11E C112 H11F 109.5
C111 C112 H11G 109.5
H11E C112 H11G 109.5
H11F C112 H11G 109.5
C114 C113 C102 108.3(7)
C114 C113 H11H 110.0
C102 C113 H11H 110.0
C114 C113 H11I 110.0
C102 C113 H11I 110.0
H11H C113 H11I 108.4
C119 C114 C115 118.4(8)
C119 C114 C113 118.1(8)
C115 C114 C113 123.2(8)
O16 C115 C114 120.2(7)
O16 C115 C116 118.4(8)
C114 C115 C116 121.3(9)
C117 C116 C115 117.4(8)
C117 C116 C127 120.0(8)
C115 C116 C127 122.5(8)
C118 C117 C116 123.5(8)
C118 C117 H117 118.2
C116 C117 H117 118.2
C117 C118 C119 116.4(8)
C117 C118 C120 122.9(8)
C119 C118 C120 120.6(9)
C114 C119 C118 122.9(9)
C114 C119 H119 118.6
C118 C119 H119 118.6
C121 C120 C123 110.2(12)
C121 C120 C118 109.0(8)
C123 C120 C118 112.1(9)
C121 C120 C122 106.8(10)
C123 C120 C122 107.7(11)
C118 C120 C122 110.9(8)
C120 C121 H12A 109.5
C120 C121 H12B 109.5
H12A C121 H12B 109.5
C120 C121 H12C 109.5
H12A C121 H12C 109.5
H12B C121 H12C 109.5
C120 C122 H12D 109.5
C120 C122 H12E 109.5
H12D C122 H12E 109.5
C120 C122 H12F 109.5
H12D C122 H12F 109.5
H12E C122 H12F 109.5
C120 C123 H12G 109.5
C120 C123 H12H 109.5
H12G C123 H12H 109.5
C120 C123 H12I 109.5
H12G C123 H12I 109.5
H12H C123 H12I 109.5
O16 C124 C125 108.2(8)
O16 C124 H12J 110.1
C125 C124 H12J 110.1
O16 C124 H12K 110.1
C125 C124 H12K 110.1
H12J C124 H12K 108.4
C124 C125 C126 111.8(9)
C124 C125 H12L 109.2
C126 C125 H12L 109.2
C124 C125 H12M 109.2
C126 C125 H12M 109.2
H12L C125 H12M 107.9
C125 C126 H12N 109.5
C125 C126 H12O 109.5
H12N C126 H12O 109.5
C125 C126 H12P 109.5
H12N C126 H12P 109.5
H12O C126 H12P 109.5
C116 C127 C128 109.7(7)
C116 C127 H12Q 109.7
C128 C127 H12Q 109.7
C116 C127 H12R 109.7
C128 C127 H12R 109.7
H12Q C127 H12R 108.2
C129 C128 C133 117.8(8)
C129 C128 C127 122.3(8)
C133 C128 C127 119.5(8)
C130 C129 O17 118.6(8)
C130 C129 C128 121.7(8)
O17 C129 C128 119.2(8)
C129 C130 C131 118.8(8)
C129 C130 C141 120.8(8)
C131 C130 C141 120.3(7)
C132 C131 C130 121.5(8)
C132 C131 H131 119.3
C130 C131 H131 119.3
C131 C132 C133 117.7(8)
C131 C132 C134 120.2(7)
C133 C132 C134 121.9(7)
C132 C133 C128 122.3(8)
C132 C133 H133 118.9
C128 C133 H133 118.9
C135 C134 C137 108.0(8)
C135 C134 C136 108.2(8)
C137 C134 C136 109.3(8)
C135 C134 C132 112.6(7)
C137 C134 C132 107.5(7)
C136 C134 C132 111.1(7)
C134 C135 H13A 109.5
C134 C135 H13B 109.5
H13A C135 H13B 109.5
C134 C135 H13C 109.5
H13A C135 H13C 109.5
H13B C135 H13C 109.5
C134 C136 H13D 109.5
C134 C136 H13E 109.5
H13D C136 H13E 109.5
C134 C136 H13F 109.5
H13D C136 H13F 109.5
H13E C136 H13F 109.5
C134 C137 H13G 109.5
C134 C137 H13H 109.5
H13G C137 H13H 109.5
C134 C137 H13I 109.5
H13G C137 H13I 109.5
H13H C137 H13I 109.5
O17 C138 C139 112.9(8)
O17 C138 H13J 109.0
C139 C138 H13J 109.0
O17 C138 H13K 109.0
C139 C138 H13K 109.0
H13J C138 H13K 107.8
C138 C139 C140 112.9(10)
C138 C139 H13L 109.0
C140 C139 H13L 109.0
C138 C139 H13M 109.0
C140 C139 H13M 109.0
H13L C139 H13M 107.8
C139 C140 H14A 109.5
C139 C140 H14B 109.5
H14A C140 H14B 109.5
C139 C140 H14C 109.5
H14A C140 H14C 109.5
H14B C140 H14C 109.5
C130 C141 C94 111.4(7)
C130 C141 H14D 109.3
C94 C141 H14D 109.3
C130 C141 H14E 109.3
C94 C141 H14E 109.3
H14D C141 H14E 108.0
C143 C142 C147 118.3(8)
C143 C142 P3 120.0(6)
C147 C142 P3 121.7(7)
C142 C143 C144 120.8(9)
C142 C143 H143 119.6
C144 C143 H143 119.6
C145 C144 C143 121.0(9)
C145 C144 H144 119.5
C143 C144 H144 119.5
C144 C145 C146 118.2(9)
C144 C145 H145 120.9
C146 C145 H145 120.9
C145 C146 C147 121.8(9)
C145 C146 H146 119.1
C147 C146 H146 119.1
C146 C147 C142 119.9(9)
C146 C147 H147 120.1
C142 C147 H147 120.1
C153 C148 C149 119.6(8)
C153 C148 P3 120.7(7)
C149 C148 P3 119.1(7)
C148 C149 C150 118.8(9)
C148 C149 H149 120.6
C150 C149 H149 120.6
C151 C150 C149 120.6(10)
C151 C150 H150 119.7
C149 C150 H150 119.7
C152 C151 C150 120.4(9)
C152 C151 H151 119.8
C150 C151 H151 119.8
C151 C152 C153 120.2(10)
C151 C152 H152 119.9
C153 C152 H152 119.9
C148 C153 C152 120.4(9)
C148 C153 H153 119.8
C152 C153 H153 119.8
O18 C154 P3 113.6(5)
O18 C154 H15A 108.9
P3 C154 H15A 108.9
O18 C154 H15B 108.9
P3 C154 H15B 108.9
H15A C154 H15B 107.7
C160 C155 O18 119.2(7)
C160 C155 C156 120.9(8)
O18 C155 C156 119.9(7)
C157 C156 C155 117.2(8)
C157 C156 C165 120.1(8)
C155 C156 C165 122.5(7)
C158 C157 C156 123.3(8)
C158 C157 H157 118.3
C156 C157 H157 118.3
C159 C158 C157 117.5(8)
C159 C158 C161 121.8(8)
C157 C158 C161 120.6(8)
C158 C159 C160 122.1(8)
C158 C159 H159 118.9
C160 C159 H159 118.9
C155 C160 C159 118.7(8)
C155 C160 C207 122.9(8)
C159 C160 C207 118.1(8)
C158 C161 C162 108.8(8)
C158 C161 C164 112.2(8)
C162 C161 C164 108.1(8)
C158 C161 C163 110.1(8)
C162 C161 C163 110.1(8)
C164 C161 C163 107.5(8)
C161 C162 H16A 109.5
C161 C162 H16B 109.5
H16A C162 H16B 109.5
C161 C162 H16C 109.5
H16A C162 H16C 109.5
H16B C162 H16C 109.5
C161 C163 H16D 109.5
C161 C163 H16E 109.5
H16D C163 H16E 109.5
C161 C163 H16F 109.5
H16D C163 H16F 109.5
H16E C163 H16F 109.5
C161 C164 H16G 109.5
C161 C164 H16H 109.5
H16G C164 H16H 109.5
C161 C164 H16I 109.5
H16G C164 H16I 109.5
H16H C164 H16I 109.5
C166 C165 C156 109.3(7)
C166 C165 H16J 109.8
C156 C165 H16J 109.8
C166 C165 H16K 109.8
C156 C165 H16K 109.8
H16J C165 H16K 108.3
C171 C166 C167 118.3(8)
C171 C166 C165 120.5(8)
C167 C166 C165 120.7(8)
O19 C167 C168 120.1(8)
O19 C167 C166 118.5(8)
C168 C167 C166 121.3(8)
C167 C168 C169 118.8(8)
C167 C168 C179 119.7(8)
C169 C168 C179 121.3(8)
C168 C169 C170 121.7(8)
C168 C169 H169 119.2
C170 C169 H169 119.2
C171 C170 C169 118.1(8)
C171 C170 C172 121.5(8)
C169 C170 C172 120.3(8)
C170 C171 C166 121.3(8)
C170 C171 H171 119.4
C166 C171 H171 119.4
C173 C172 C174 109.4(14)
C173 C172 C175 108.4(14)
C174 C172 C175 106.9(12)
C173 C172 C170 108.6(9)
C174 C172 C170 112.0(8)
C175 C172 C170 111.4(9)
C172 C173 H17A 109.5
C172 C173 H17B 109.5
H17A C173 H17B 109.5
C172 C173 H17C 109.5
H17A C173 H17C 109.5
H17B C173 H17C 109.5
C172 C174 H17D 109.5
C172 C174 H17E 109.5
H17D C174 H17E 109.5
C172 C174 H17F 109.5
H17D C174 H17F 109.5
H17E C174 H17F 109.5
C172 C175 H17G 109.5
C172 C175 H17H 109.5
H17G C175 H17H 109.5
C172 C175 H17I 109.5
H17G C175 H17I 109.5
H17H C175 H17I 109.5
O19 C176 C177 112.6(8)
O19 C176 H17J 109.1
C177 C176 H17J 109.1
O19 C176 H17K 109.1
C177 C176 H17K 109.1
H17J C176 H17K 107.8
C178 C177 C176 125.4(12)
C178 C177 H17L 106.0
C176 C177 H17L 106.0
C178 C177 H17M 106.0
C176 C177 H17M 106.0
H17L C177 H17M 106.3
C177 C178 H17N 109.5
C177 C178 H17O 109.5
H17N C178 H17O 109.5
C177 C178 H17P 109.5
H17N C178 H17P 109.5
H17O C178 H17P 109.5
C180 C179 C168 110.7(7)
C180 C179 H17Q 109.5
C168 C179 H17Q 109.5
C180 C179 H17R 109.5
C168 C179 H17R 109.5
H17Q C179 H17R 108.1
C181 C180 C185 117.3(8)
C181 C180 C179 122.8(8)
C185 C180 C179 119.9(8)
C180 C181 C182 122.2(8)
C180 C181 O20 120.3(8)
C182 C181 O20 117.5(8)
C183 C182 C181 117.7(8)
C183 C182 C193 119.2(8)
C181 C182 C193 123.1(8)
C184 C183 C182 122.7(9)
C184 C183 H183 118.7
C182 C183 H183 118.7
C183 C184 C185 116.6(8)
C183 C184 C186 119.8(9)
C185 C184 C186 123.2(9)
C180 C185 C184 123.0(8)
C180 C185 H185 118.5
C184 C185 H185 118.5
C189 C186 C187 109.2(10)
C189 C186 C184 111.3(8)
C187 C186 C184 111.1(8)
C189 C186 C188 108.2(9)
C187 C186 C188 109.4(9)
C184 C186 C188 107.6(9)
C186 C187 H18A 109.5
C186 C187 H18B 109.5
H18A C187 H18B 109.5
C186 C187 H18C 109.5
H18A C187 H18C 109.5
H18B C187 H18C 109.5
C186 C188 H18D 109.5
C186 C188 H18E 109.5
H18D C188 H18E 109.5
C186 C188 H18F 109.5
H18D C188 H18F 109.5
H18E C188 H18F 109.5
C186 C189 H18G 109.5
C186 C189 H18H 109.5
H18G C189 H18H 109.5
C186 C189 H18I 109.5
H18G C189 H18I 109.5
H18H C189 H18I 109.5
O20 C190 C191 108.8(8)
O20 C190 H19A 109.9
C191 C190 H19A 109.9
O20 C190 H19B 109.9
C191 C190 H19B 109.9
H19A C190 H19B 108.3
C190 C191 C192 110.6(10)
C190 C191 H19C 109.5
C192 C191 H19C 109.5
C190 C191 H19D 109.5
C192 C191 H19D 109.5
H19C C191 H19D 108.1
C191 C192 H19E 109.5
C191 C192 H19F 109.5
H19E C192 H19F 109.5
C191 C192 H19G 109.5
H19E C192 H19G 109.5
H19F C192 H19G 109.5
C194 C193 C182 111.1(8)
C194 C193 H19H 109.4
C182 C193 H19H 109.4
C194 C193 H19I 109.4
C182 C193 H19I 109.4
H19H C193 H19I 108.0
C199 C194 C195 118.1(8)
C199 C194 C193 122.7(8)
C195 C194 C193 119.2(8)
O21 C195 C194 118.8(8)
O21 C195 C196 118.4(8)
C194 C195 C196 122.4(8)
C195 C196 C197 116.8(8)
C195 C196 C207 119.9(8)
C197 C196 C207 122.6(8)
C198 C197 C196 122.2(8)
C198 C197 H197 118.9
C196 C197 H197 118.9
C199 C198 C197 117.8(9)
C199 C198 C200 121.5(8)
C197 C198 C200 120.5(8)
C198 C199 C194 122.6(9)
C198 C199 H199 118.7
C194 C199 H199 118.7
C203 C200 C201 109.0(9)
C203 C200 C202 108.5(9)
C201 C200 C202 109.3(9)
C203 C200 C198 112.7(8)
C201 C200 C198 108.0(8)
C202 C200 C198 109.3(8)
C200 C201 H20A 109.5
C200 C201 H20B 109.5
H20A C201 H20B 109.5
C200 C201 H20C 109.5
H20A C201 H20C 109.5
H20B C201 H20C 109.5
C200 C202 H20D 109.5
C200 C202 H20E 109.5
H20D C202 H20E 109.5
C200 C202 H20F 109.5
H20D C202 H20F 109.5
H20E C202 H20F 109.5
C200 C203 H20G 109.5
C200 C203 H20H 109.5
H20G C203 H20H 109.5
C200 C203 H20I 109.5
H20G C203 H20I 109.5
H20H C203 H20I 109.5
O21 C204 C205 106.6(8)
O21 C204 H20J 110.4
C205 C204 H20J 110.4
O21 C204 H20K 110.4
C205 C204 H20K 110.4
H20J C204 H20K 108.6
C206 C205 C204 112.7(8)
C206 C205 H20L 109.0
C204 C205 H20L 109.0
C206 C205 H20M 109.0
C204 C205 H20M 109.0
H20L C205 H20M 107.8
C205 C206 H20N 109.5
C205 C206 H20O 109.5
H20N C206 H20O 109.5
C205 C206 H20P 109.5
H20N C206 H20P 109.5
H20O C206 H20P 109.5
C196 C207 C160 107.7(7)
C196 C207 H20Q 110.2
C160 C207 H20Q 110.2
C196 C207 H20R 110.2
C160 C207 H20R 110.2
H20Q C207 H20R 108.5
Cl3 C208 Cl2 109.7(5)
Cl3 C208 Cl1 111.4(6)
Cl2 C208 Cl1 110.1(6)
Cl3 C208 H208 108.5
Cl2 C208 H208 108.5
Cl1 C208 H208 108.5
Cl4 C209 Cl6 108.2(6)
Cl4 C209 Cl5 111.8(6)
Cl6 C209 Cl5 108.2(7)
Cl4 C209 H209 109.5
Cl6 C209 H209 109.5
Cl5 C209 H209 109.5
Cl9 C210 Cl7 110.1(8)
Cl9 C210 Cl8 110.1(7)
Cl7 C210 Cl8 110.4(7)
Cl9 C210 H210 108.7
Cl7 C210 H210 108.7
Cl8 C210 H210 108.7
C23 O10 C22 115.2(6)
C35 O11 C44 114.4(6)
C49 O12 C58 112.8(6)
C63 O13 C72 112.9(6)
C89 O14 C88 113.2(6)
C101 O15 C110 118.3(7)
C115 O16 C124 111.5(6)
C129 O17 C138 116.9(7)
C155 O18 C154 109.4(6)
C167 O19 C176 113.2(6)
C181 O20 C190 112.5(7)
C195 O21 C204 114.6(7)
C16 P1 C10 103.2(3)
C16 P1 C22 104.7(3)
C10 P1 C22 107.0(4)
C16 P1 Ir2 118.9(2)
C10 P1 Ir2 113.3(3)
C22 P1 Ir2 108.9(3)
C82 P2 C76 104.3(4)
C82 P2 C88 107.4(4)
C76 P2 C88 103.9(4)
C82 P2 Ir3 111.1(3)
C76 P2 Ir3 116.0(3)
C88 P2 Ir3 113.3(3)
C142 P3 C148 104.5(4)
C142 P3 C154 104.1(4)
C148 P3 C154 107.2(4)
C142 P3 Ir4 117.7(3)
C148 P3 Ir4 113.2(3)
C154 P3 Ir4 109.4(3)
C2 Ir1 C1 106.1(4)
C2 Ir1 C3 103.9(4)
C1 Ir1 C3 97.5(4)
C2 Ir1 Ir4 156.5(2)
C1 Ir1 Ir4 89.5(3)
C3 Ir1 Ir4 90.9(3)
C2 Ir1 Ir2 100.0(2)
C1 Ir1 Ir2 95.3(2)
C3 Ir1 Ir2 148.4(3)
Ir4 Ir1 Ir2 60.411(12)
C2 Ir1 Ir3 99.2(2)
C1 Ir1 Ir3 146.7(2)
C3 Ir1 Ir3 97.0(3)
Ir4 Ir1 Ir3 60.455(11)
Ir2 Ir1 Ir3 58.642(12)
C4 Ir2 C9 98.0(3)
C4 Ir2 C5 96.0(3)
C9 Ir2 C5 159.4(3)
C4 Ir2 P1 93.4(3)
C9 Ir2 P1 95.4(2)
C5 Ir2 P1 98.8(2)
C4 Ir2 Ir3 103.1(2)
C9 Ir2 Ir3 111.5(2)
C5 Ir2 Ir3 50.2(2)
P1 Ir2 Ir3 145.67(5)
C4 Ir2 Ir4 107.5(2)
C9 Ir2 Ir4 50.9(2)
C5 Ir2 Ir4 110.2(2)
P1 Ir2 Ir4 141.62(5)
Ir3 Ir2 Ir4 60.652(12)
C4 Ir2 Ir1 162.1(2)
C9 Ir2 Ir1 82.3(2)
C5 Ir2 Ir1 79.8(2)
P1 Ir2 Ir1 104.50(5)
Ir3 Ir2 Ir1 60.751(12)
Ir4 Ir2 Ir1 58.870(12)
C6 Ir3 C5 95.8(3)
C6 Ir3 C7 101.6(3)
C5 Ir3 C7 157.2(3)
C6 Ir3 P2 88.8(2)
C5 Ir3 P2 96.1(2)
C7 Ir3 P2 98.9(2)
C6 Ir3 Ir2 106.2(2)
C5 Ir3 Ir2 49.7(2)
C7 Ir3 Ir2 110.4(2)
P2 Ir3 Ir2 143.06(6)
C6 Ir3 Ir4 111.5(2)
C5 Ir3 Ir4 109.6(2)
C7 Ir3 Ir4 50.0(2)
P2 Ir3 Ir4 144.58(5)
Ir2 Ir3 Ir4 60.509(12)
C6 Ir3 Ir1 165.9(2)
C5 Ir3 Ir1 79.4(2)
C7 Ir3 Ir1 80.2(2)
P2 Ir3 Ir1 104.92(5)
Ir2 Ir3 Ir1 60.606(12)
Ir4 Ir3 Ir1 58.779(11)
C8 Ir4 C7 104.6(4)
C8 Ir4 C9 95.0(4)
C7 Ir4 C9 155.5(3)
C8 Ir4 P3 92.0(3)
C7 Ir4 P3 98.8(2)
C9 Ir4 P3 95.0(2)
C8 Ir4 Ir1 97.7(2)
C7 Ir4 Ir1 81.2(2)
C9 Ir4 Ir1 81.7(2)
P3 Ir4 Ir1 169.98(6)
C8 Ir4 Ir2 136.4(3)
C7 Ir4 Ir2 108.2(2)
C9 Ir4 Ir2 47.7(2)
P3 Ir4 Ir2 110.18(6)
Ir1 Ir4 Ir2 60.719(12)
C8 Ir4 Ir3 145.9(3)
C7 Ir4 Ir3 49.5(3)
C9 Ir4 Ir3 106.5(2)
P3 Ir4 Ir3 111.67(6)
Ir1 Ir4 Ir3 60.766(12)
Ir2 Ir4 Ir3 58.839(11)

loop_
_geom_bond_atom_site_label_1
_geom_bond_atom_site_label_2
_geom_bond_distance
C1 O1 1.158(10)
C1 Ir1 1.909(9)
C2 O2 1.159(10)
C2 Ir1 1.900(9)
C3 O3 1.145(10)
C3 Ir1 1.910(10)
C4 O4 1.140(10)
C4 Ir2 1.883(10)
C5 O5 1.159(9)
C5 Ir2 2.088(8)
C5 Ir3 2.103(8)
C6 O6 1.142(10)
C6 Ir3 1.862(9)
C7 O7 1.125(10)
C7 Ir3 2.118(10)
C7 Ir4 2.135(9)
C8 O8 1.175(10)
C8 Ir4 1.827(9)
C9 O9 1.157(9)
C9 Ir2 2.051(9)
C9 Ir4 2.153(8)
C10 C11 1.376(12)
C10 C15 1.386(12)
C10 P1 1.828(9)
C11 C12 1.348(13)
C11 H11 0.9500
C12 C13 1.392(14)
C12 H12 0.9500
C13 C14 1.373(13)
C13 H13 0.9500
C14 C15 1.380(12)
C14 H14 0.9500
C15 H15 0.9500
C16 C17 1.3900
C16 C21 1.3900
C16 P1 1.824(4)
C17 C18 1.3900
C17 H17 0.9500
C18 C19 1.3900
C18 H18 0.9500
C19 C20 1.3900
C19 H19 0.9500
C20 C21 1.3900
C20 H20 0.9500
C21 H21 0.9500
C22 O10 1.436(9)
C22 P1 1.834(8)
C22 H22A 0.9900
C22 H22B 0.9900
C23 C28 1.387(11)
C23 O10 1.394(10)
C23 C24 1.408(11)
C24 C25 1.394(12)
C24 C33 1.525(11)
C25 C26 1.407(11)
C25 H25 0.9500
C26 C27 1.385(11)
C26 C29 1.529(12)
C27 C28 1.386(11)
C27 H27 0.9500
C28 C75 1.543(11)
C29 C31 1.487(14)
C29 C32 1.490(13)
C29 C30 1.540(15)
C30 H30A 0.9800
C30 H30B 0.9800
C30 H30C 0.9800
C31 H31A 0.9800
C31 H31B 0.9800
C31 H31C 0.9800
C32 H32A 0.9800
C32 H32B 0.9800
C32 H32C 0.9800
C33 C34 1.522(11)
C33 H33A 0.9900
C33 H33B 0.9900
C34 C39 1.375(11)
C34 C35 1.397(12)
C35 O11 1.381(10)
C35 C36 1.411(12)
C36 C37 1.392(12)
C36 C47 1.503(11)
C37 C38 1.375(12)
C37 H37 0.9500
C38 C39 1.390(12)
C38 C40 1.563(13)
C39 H39 0.9500
C40 C41 1.495(14)
C40 C42 1.496(14)
C40 C43 1.505(14)
C41 H41A 0.9800
C41 H41B 0.9800
C41 H41C 0.9800
C42 H42A 0.9800
C42 H42B 0.9800
C42 H42C 0.9800
C43 H43A 0.9800
C43 H43B 0.9800
C43 H43C 0.9800
C44 O11 1.438(10)
C44 C45 1.502(12)
C44 H44A 0.9900
C44 H44B 0.9900
C45 C46 1.498(12)
C45 H45A 0.9900
C45 H45B 0.9900
C46 H46A 0.9800
C46 H46B 0.9800
C46 H46C 0.9800
C47 C48 1.517(11)
C47 H47A 0.9900
C47 H47B 0.9900
C48 C49 1.383(12)
C48 C53 1.392(12)
C49 C50 1.385(12)
C49 O12 1.395(10)
C50 C51 1.410(12)
C50 C61 1.520(11)
C51 C52 1.387(12)
C51 H51 0.9500
C52 C53 1.398(12)
C52 C54 1.499(13)
C53 H53 0.9500
C54 C55 1.486(14)
C54 C57 1.496(14)
C54 C56 1.567(15)
C55 H55A 0.9800
C55 H55B 0.9800
C55 H55C 0.9800
C56 H56A 0.9800
C56 H56B 0.9800
C56 H56C 0.9800
C57 H57A 0.9800
C57 H57B 0.9800
C57 H57C 0.9800
C58 O12 1.455(10)
C58 C59 1.500(13)
C58 H58A 0.9900
C58 H58B 0.9900
C59 C60 1.465(14)
C59 H59A 0.9900
C59 H59B 0.9900
C60 H60A 0.9800
C60 H60B 0.9800
C60 H60C 0.9800
C61 C62 1.511(11)
C61 H61A 0.9900
C61 H61B 0.9900
C62 C67 1.396(11)
C62 C63 1.403(11)
C63 O13 1.377(10)
C63 C64 1.384(12)
C64 C65 1.385(11)
C64 C75 1.514(11)
C65 C66 1.415(12)
C65 H65 0.9500
C66 C67 1.387(12)
C66 C68 1.516(12)
C67 H67 0.9500
C68 C70 1.517(13)
C68 C69 1.555(13)
C68 C71 1.561(13)
C69 H69A 0.9800
C69 H69B 0.9800
C69 H69C 0.9800
C70 H70A 0.9800
C70 H70B 0.9800
C70 H70C 0.9800
C71 H71A 0.9800
C71 H71B 0.9800
C71 H71C 0.9800
C72 O13 1.446(10)
C72 C73 1.520(13)
C72 H72A 0.9900
C72 H72B 0.9900
C73 C74 1.528(13)
C73 H73A 0.9900
C73 H73B 0.9900
C74 H74A 0.9800
C74 H74B 0.9800
C74 H74C 0.9800
C75 H75A 0.9900
C75 H75B 0.9900
C76 C77 1.366(12)
C76 C81 1.396(11)
C76 P2 1.832(8)
C77 C78 1.398(13)
C77 H77 0.9500
C78 C79 1.354(12)
C78 H78 0.9500
C79 C80 1.368(12)
C79 H79 0.9500
C80 C81 1.402(11)
C80 H80 0.9500
C81 H81 0.9500
C82 C83 1.389(12)
C82 C87 1.402(12)
C82 P2 1.810(8)
C83 C84 1.379(12)
C83 H83 0.9500
C84 C85 1.380(14)
C84 H84 0.9500
C85 C86 1.376(15)
C85 H85 0.9500
C86 C87 1.399(13)
C86 H86 0.9500
C87 H87 0.9500
C88 O14 1.437(9)
C88 P2 1.837(8)
C88 H88A 0.9900
C88 H88B 0.9900
C89 O14 1.389(9)
C89 C94 1.394(11)
C89 C90 1.399(11)
C90 C91 1.399(11)
C90 C99 1.541(11)
C91 C92 1.388(11)
C91 H91 0.9500
C92 C93 1.384(12)
C92 C95 1.544(12)
C93 C94 1.386(12)
C93 H93 0.9500
C94 C141 1.531(11)
C95 C97 1.519(12)
C95 C96 1.529(13)
C95 C98 1.533(13)
C96 H96A 0.9800
C96 H96B 0.9800
C96 H96C 0.9800
C97 H97A 0.9800
C97 H97B 0.9800
C97 H97C 0.9800
C98 H98A 0.9800
C98 H98B 0.9800
C98 H98C 0.9800
C99 C100 1.516(11)
C99 H99A 0.9900
C99 H99B 0.9900
C100 C105 1.397(11)
C100 C101 1.406(12)
C101 O15 1.366(10)
C101 C102 1.386(11)
C102 C103 1.371(12)
C102 C113 1.532(11)
C103 C104 1.406(12)
C103 H103 0.9500
C104 C105 1.380(11)
C104 C106 1.541(12)
C105 H105 0.9500
C106 C107 1.454(14)
C106 C108 1.458(14)
C106 C109 1.470(14)
C107 H10A 0.9800
C107 H10B 0.9800
C107 H10C 0.9800
C108 H10D 0.9800
C108 H10E 0.9800
C108 H10F 0.9800
C109 H10G 0.9800
C109 H10H 0.9800
C109 H10I 0.9800
C110 O15 1.438(10)
C110 C111 1.510(13)
C110 H11A 0.9900
C110 H11B 0.9900
C111 C112 1.505(13)
C111 H11C 0.9900
C111 H11D 0.9900
C112 H11E 0.9800
C112 H11F 0.9800
C112 H11G 0.9800
C113 C114 1.509(12)
C113 H11H 0.9900
C113 H11I 0.9900
C114 C119 1.388(12)
C114 C115 1.401(12)
C115 O16 1.399(10)
C115 C116 1.405(12)
C116 C117 1.400(12)
C116 C127 1.498(12)
C117 C118 1.391(12)
C117 H117 0.9500
C118 C119 1.407(12)
C118 C120 1.521(13)
C119 H119 0.9500
C120 C121 1.492(14)
C120 C123 1.504(15)
C120 C122 1.524(14)
C121 H12A 0.9800
C121 H12B 0.9800
C121 H12C 0.9800
C122 H12D 0.9800
C122 H12E 0.9800
C122 H12F 0.9800
C123 H12G 0.9800
C123 H12H 0.9800
C123 H12I 0.9800
C124 O16 1.430(10)
C124 C125 1.510(13)
C124 H12J 0.9900
C124 H12K 0.9900
C125 C126 1.543(15)
C125 H12L 0.9900
C125 H12M 0.9900
C126 H12N 0.9800
C126 H12O 0.9800
C126 H12P 0.9800
C127 C128 1.520(11)
C127 H12Q 0.9900
C127 H12R 0.9900
C128 C129 1.393(12)
C128 C133 1.395(12)
C129 C130 1.379(11)
C129 O17 1.391(10)
C130 C131 1.397(11)
C130 C141 1.518(11)
C131 C132 1.392(11)
C131 H131 0.9500
C132 C133 1.393(11)
C132 C134 1.556(11)
C133 H133 0.9500
C134 C135 1.514(12)
C134 C137 1.520(12)
C134 C136 1.548(12)
C135 H13A 0.9800
C135 H13B 0.9800
C135 H13C 0.9800
C136 H13D 0.9800
C136 H13E 0.9800
C136 H13F 0.9800
C137 H13G 0.9800
C137 H13H 0.9800
C137 H13I 0.9800
C138 O17 1.435(10)
C138 C139 1.481(14)
C138 H13J 0.9900
C138 H13K 0.9900
C139 C140 1.523(14)
C139 H13L 0.9900
C139 H13M 0.9900
C140 H14A 0.9800
C140 H14B 0.9800
C140 H14C 0.9800
C141 H14D 0.9900
C141 H14E 0.9900
C142 C143 1.381(12)
C142 C147 1.389(11)
C142 P3 1.817(8)
C143 C144 1.389(11)
C143 H143 0.9500
C144 C145 1.371(13)
C144 H144 0.9500
C145 C146 1.372(13)
C145 H145 0.9500
C146 C147 1.386(12)
C146 H146 0.9500
C147 H147 0.9500
C148 C153 1.378(12)
C148 C149 1.390(12)
C148 P3 1.827(9)
C149 C150 1.398(13)
C149 H149 0.9500
C150 C151 1.364(15)
C150 H150 0.9500
C151 C152 1.362(14)
C151 H151 0.9500
C152 C153 1.381(12)
C152 H152 0.9500
C153 H153 0.9500
C154 O18 1.430(9)
C154 P3 1.841(8)
C154 H15A 0.9900
C154 H15B 0.9900
C155 C160 1.385(11)
C155 O18 1.407(9)
C155 C156 1.419(12)
C156 C157 1.387(11)
C156 C165 1.521(11)
C157 C158 1.384(12)
C157 H157 0.9500
C158 C159 1.383(11)
C158 C161 1.516(12)
C159 C160 1.397(12)
C159 H159 0.9500
C160 C207 1.523(11)
C161 C162 1.519(13)
C161 C164 1.533(13)
C161 C163 1.539(13)
C162 H16A 0.9800
C162 H16B 0.9800
C162 H16C 0.9800
C163 H16D 0.9800
C163 H16E 0.9800
C163 H16F 0.9800
C164 H16G 0.9800
C164 H16H 0.9800
C164 H16I 0.9800
C165 C166 1.510(11)
C165 H16J 0.9900
C165 H16K 0.9900
C166 C171 1.394(11)
C166 C167 1.399(11)
C167 O19 1.379(10)
C167 C168 1.379(11)
C168 C169 1.381(12)
C168 C179 1.517(12)
C169 C170 1.402(12)
C169 H169 0.9500
C170 C171 1.391(12)
C170 C172 1.562(12)
C171 H171 0.9500
C172 C173 1.439(16)
C172 C174 1.467(15)
C172 C175 1.488(16)
C173 H17A 0.9800
C173 H17B 0.9800
C173 H17C 0.9800
C174 H17D 0.9800
C174 H17E 0.9800
C174 H17F 0.9800
C175 H17G 0.9800
C175 H17H 0.9800
C175 H17I 0.9800
C176 O19 1.424(10)
C176 C177 1.514(12)
C176 H17J 0.9900
C176 H17K 0.9900
C177 C178 1.138(16)
C177 H17L 0.9900
C177 H17M 0.9900
C178 H17N 0.9800
C178 H17O 0.9800
C178 H17P 0.9800
C179 C180 1.516(12)
C179 H17Q 0.9900
C179 H17R 0.9900
C180 C181 1.383(12)
C180 C185 1.395(12)
C181 C182 1.392(12)
C181 O20 1.413(10)
C182 C183 1.392(12)
C182 C193 1.520(12)
C183 C184 1.391(13)
C183 H183 0.9500
C184 C185 1.397(12)
C184 C186 1.532(13)
C185 H185 0.9500
C186 C189 1.503(14)
C186 C187 1.528(14)
C186 C188 1.537(14)
C187 H18A 0.9800
C187 H18B 0.9800
C187 H18C 0.9800
C188 H18D 0.9800
C188 H18E 0.9800
C188 H18F 0.9800
C189 H18G 0.9800
C189 H18H 0.9800
C189 H18I 0.9800
C190 O20 1.432(10)
C190 C191 1.511(13)
C190 H19A 0.9900
C190 H19B 0.9900
C191 C192 1.512(15)
C191 H19C 0.9900
C191 H19D 0.9900
C192 H19E 0.9800
C192 H19F 0.9800
C192 H19G 0.9800
C193 C194 1.516(12)
C193 H19H 0.9900
C193 H19I 0.9900
C194 C199 1.386(12)
C194 C195 1.393(12)
C195 O21 1.380(10)
C195 C196 1.404(12)
C196 C197 1.407(12)
C196 C207 1.500(12)
C197 C198 1.402(12)
C197 H197 0.9500
C198 C199 1.385(12)
C198 C200 1.546(12)
C199 H199 0.9500
C200 C203 1.515(13)
C200 C201 1.524(14)
C200 C202 1.532(14)
C201 H20A 0.9800
C201 H20B 0.9800
C201 H20C 0.9800
C202 H20D 0.9800
C202 H20E 0.9800
C202 H20F 0.9800
C203 H20G 0.9800
C203 H20H 0.9800
C203 H20I 0.9800
C204 O21 1.418(10)
C204 C205 1.515(12)
C204 H20J 0.9900
C204 H20K 0.9900
C205 C206 1.482(13)
C205 H20L 0.9900
C205 H20M 0.9900
C206 H20N 0.9800
C206 H20O 0.9800
C206 H20P 0.9800
C207 H20Q 0.9900
C207 H20R 0.9900
C208 Cl3 1.743(10)
C208 Cl2 1.755(10)
C208 Cl1 1.760(10)
C208 H208 1.0000
C209 Cl4 1.732(10)
C209 Cl6 1.746(11)
C209 Cl5 1.768(11)
C209 H209 1.0000
C210 Cl9 1.717(13)
C210 Cl7 1.732(12)
C210 Cl8 1.754(12)
C210 H210 1.0000
P1 Ir2 2.310(2)
P2 Ir3 2.306(2)
P3 Ir4 2.291(2)
Ir1 Ir4 2.7006(5)
Ir1 Ir2 2.7518(5)
Ir1 Ir3 2.7557(5)
Ir2 Ir3 2.6971(5)
Ir2 Ir4 2.7435(5)
Ir3 Ir4 2.7473(4)
